data_4134854
loop_
_publ_author_name
'Howlader, Prodip'
'Zangrando, Ennio'
'Mukherjee, Partha Sarathi'

_publ_section_title
;
 Self-Assembly of Enantiopure Pd12 Tetrahedral Homochiral Nano-Cages with
 Tetrazole Linkers and Chiral Recognition.
;
_journal_name_full 'Journal of the American Chemical Society'
_journal_paper_doi 10.1021/jacs.0c03551
_journal_year 2020
_chemical_formula_moiety 'C168 H277 N72 Pd12'
_chemical_formula_sum 'C168 H277 N72 Pd12'
_chemical_formula_weight 4582.40
_space_group_crystal_system orthorhombic
_space_group_IT_number 19
_space_group_name_Hall 'P 2ac 2ab'
_space_group_name_H-M_alt 'P 21 21 21'
_atom_sites_solution_hydrogens geom
_audit_creation_date 2020-02-24
_audit_creation_method
;
Olex2 1.2
(compiled 2017.08.10 svn.r3458 for OlexSys, GUI svn.r5381)
;
_cell_angle_alpha 90
_cell_angle_beta 90
_cell_angle_gamma 90
_cell_formula_units_Z 4
_cell_length_a 24.943(5)
_cell_length_b 25.029(5)
_cell_length_c 48.678(10)
_cell_measurement_reflns_used 38562
_cell_measurement_temperature 100(2)
_cell_measurement_theta_max 27.550
_cell_measurement_theta_min 2.930
_cell_volume 30390(11)
_computing_cell_refinement 'Denzo (Otwinowski & Minor 1997)'
_computing_data_collection 'Elettra XRD1 Data Colelction SW'
_computing_data_reduction 'Denzo and Scalepack (Otwinowski & Minor 1997)'
_computing_molecular_graphics 'Olex2 (Dolomanov et al., 2009)'
_computing_publication_material 'Olex2 (Dolomanov et al., 2009)'
_computing_structure_refinement 'ShelXL (Sheldrick, 2015)'
_computing_structure_solution 'SHELT (Sheldrick, 2015)'
_diffrn_ambient_temperature 100(2)
_diffrn_measured_fraction_theta_full 0.998
_diffrn_measured_fraction_theta_max 0.998
_diffrn_measurement_device_type 'Dectris Pilatus 2M'
_diffrn_measurement_method 'rotating crystal'
_diffrn_radiation_type synchrotron
_diffrn_radiation_wavelength 0.700
_diffrn_reflns_av_R_equivalents 0.0723
_diffrn_reflns_av_unetI/netI 0.0552
_diffrn_reflns_Laue_measured_fraction_full 0.998
_diffrn_reflns_Laue_measured_fraction_max 0.998
_diffrn_reflns_limit_h_max 30
_diffrn_reflns_limit_h_min -30
_diffrn_reflns_limit_k_max 30
_diffrn_reflns_limit_k_min -30
_diffrn_reflns_limit_l_max 58
_diffrn_reflns_limit_l_min -58
_diffrn_reflns_number 244261
_diffrn_reflns_point_group_measured_fraction_full 0.998
_diffrn_reflns_point_group_measured_fraction_max 0.998
_diffrn_reflns_theta_full 24.835
_diffrn_reflns_theta_max 25.000
_diffrn_reflns_theta_min 0.824
_diffrn_source 'Elettra Synchrotron, Trieste (Italy)'
_exptl_absorpt_coefficient_mu 0.696
_exptl_crystal_colour colourless
_exptl_crystal_density_diffrn 1.002
_exptl_crystal_description Block
_exptl_crystal_F_000 9364
_exptl_crystal_size_max 0.500
_exptl_crystal_size_mid 0.400
_exptl_crystal_size_min 0.300
_refine_diff_density_max 0.523
_refine_diff_density_min -0.496
_refine_diff_density_rms 0.058
_refine_ls_abs_structure_details
;
 Flack x determined using 14143 quotients [(I+)-(I-)]/[(I+)+(I-)]
 (Parsons, Flack and Wagner, Acta Cryst. B69 (2013) 249-259).
;
_refine_ls_abs_structure_Flack 0.052(9)
_refine_ls_extinction_method none
_refine_ls_goodness_of_fit_ref 0.928
_refine_ls_hydrogen_treatment constr
_refine_ls_matrix_type full
_refine_ls_number_parameters 1638
_refine_ls_number_reflns 55917
_refine_ls_number_restraints 2488
_refine_ls_restrained_S_all 0.962
_refine_ls_R_factor_all 0.0732
_refine_ls_R_factor_gt 0.0456
_refine_ls_shift/su_max 0.001
_refine_ls_shift/su_mean 0.000
_refine_ls_structure_factor_coef Fsqd
_refine_ls_weighting_details 'w=1/[\s^2^(Fo^2^)+(0.0688P)^2^] where P=(Fo^2^+2Fc^2^)/3'
_refine_ls_weighting_scheme calc
_refine_ls_wR_factor_gt 0.1106
_refine_ls_wR_factor_ref 0.1196
_reflns_Friedel_coverage 0.883
_reflns_Friedel_fraction_full 0.997
_reflns_Friedel_fraction_max 0.997
_reflns_number_gt 38562
_reflns_number_total 55917
_reflns_threshold_expression 'I > 2\s(I)'
_cod_data_source_file ja0c03551_si_002.cif
_cod_data_source_block Lamda_T1
_cod_database_code 4134854
_shelx_shelxl_version_number 2014/7
_shelx_space_group_comment
;
The symmetry employed for this shelxl refinement is uniquely defined
by the following loop, which should always be used as a source of
symmetry information in preference to the above space-group names.
They are only intended as comments.
;
_olex2_refinement_description
;
1. Fixed Uiso
 At 1.2 times of:
  All C(H) groups, All C(H,H) groups
 At 1.5 times of:
  All C(H,H,H) groups
2. Restrained distances
 C12-C11
 1.5 with sigma of 0.02
 C23-C24
 1.5 with sigma of 0.02
 C13-C12
 1.54 with sigma of 0.02
 C32-C33
 1.54 with sigma of 0.02
3. Rigid body (RIGU) restrains
 All non-hydrogen atoms
 with sigma for 1-2 distances of 0.001 and sigma for 1-3 distances of 0.001
4.a Free rotating group:
 N1(N2,C1,C2,C3,C4,C5,C6,C7,C8,C9,C10,N5,N6,C21,C22,C23,C24,C25,C26,C27,C28,
 C29,C30,N7,N8,C31,C32,C33,C34,C35,C36,C37,C38,C39,C40,N9,N10,C41,C42,C43,C44,
 C45,C46,C47,C48,C49,C50,N11,N12,C51,C52,C53,C54,C55,C56,C57,C58,C59,C60,N13,
 N14,C61,C62,C63,C64,C65,C66,C67,C68,C69,C70,N15,N16,C71,C72,C73,C74,C75,C76,
 C77,C78,C79,C80,N17,N18,C81,C82,C83,C85,C86,C87,C88,C89,C90,N19,N20,C91,C92,
 C93,C94,C95,C96,C97,C98,C99,C100,N21,N22,C101,C102,C103,C104,C105,C106,C107,
 C108,C109,C110,N23,N24,C111,C112,C113,C115,C116,C117,C118,C119,C120,N25,N26,
 N27,N28,N29,N30,N31,N32,N33,N34,N35,N36,N37,N38,N39,N40,N41,N42,N43,N44,N45,
 N46,N47,N48,N49,N50,N51,N52,N53,N54,N55,N56,N57,N58,N59,N60,N61,N62,N63,N64,
 N65,N66,N67,N68,N69,N70,N71,N72,C121,C122,C123,C124,C125,C126,C127,C128,C129,
 C130,C131,C132,C133,C134,C135,C136,C137,C138,C139,C140,C141,C142,C143,C144,
 C145,C146,C147,C148,C149,C150,C151,C152,C153,C154,C155,C156,C157,C158,C159,
 C160,C161,C162,C163,C164,C165,C166,C167,C168,C114)
4.b Ternary CH refined with riding coordinates:
 C11(H11), C16(H16), C1(H1), C6(H6), C21(H21), C26(H26), C31(H31), C36(H36),
 C41(H41), C46(H46), C51(H51), C56(H56), C61(H61), C66(H66), C71(H71), C76(H76),
  C81(H81), C86(H86), C91(H91), C96(H96), C101(H101), C106(H106), C111(H111),
 C116(H116)
4.c Secondary CH2 refined with riding coordinates:
 C12(H12A,H12B), C15(H15A,H15B), C2(H2A,H2B), C3(H3A,H3B), C4(H4A,H4B), C5(H5A,
 H5B), C22(H22A,H22B), C23(H23A,H23B), C24(H24A,H24B), C25(H25A,H25B), C32(H32A,
 H32B), C33(H33A,H33B), C34(H34A,H34B), C35(H35A,H35B), C37(H37A,H37B),
 C42(H42A,H42B), C43(H43A,H43B), C44(H44A,H44B), C45(H45A,H45B), C52(H52A,H52B),
  C53(H53A,H53B), C54(H54A,H54B), C55(H55A,H55B), C62(H62A,H62B), C63(H63A,
 H63B), C64(H64A,H64B), C65(H65A,H65B), C72(H72A,H72B), C73(H73A,H73B),
 C74(H74A,H74B), C75(H75A,H75B), C82(H82A,H82B), C83(H83A,H83B), C85(H85A,H85B),
  C92(H92A,H92B), C93(H93A,H93B), C94(H94A,H94B), C95(H95A,H95B), C102(H10G,
 H10H), C103(H10I,H10J), C104(H10K,H10L), C105(H10M,H10N), C112(H11D,H11E),
 C113(H11F,H11G), C115(H11H,H11I), C114(H11S,H11T), C0AA(H0AA,H0AB), C1AA(H1AA,
 H1AB)
4.d Aromatic/amide H refined with riding coordinates:
 C38(H38), C123(H123), C124(H124), C126(H126), C127(H127), C131(H131),
 C132(H132), C134(H134), C135(H135), C139(H139), C140(H140), C142(H142),
 C143(H143), C147(H147), C148(H148), C150(H150), C151(H151), C155(H155),
 C156(H156), C158(H158), C159(H159), C163(H163), C164(H164), C166(H166),
 C167(H167)
4.e Idealised Me refined as rotating group:
 C18(H18A,H18B,H18C), C19(H19A,H19B,H19C), C7(H7A,H7B,H7C), C8(H8A,H8B,H8C),
 C9(H9A,H9B,H9C), C10(H10A,H10B,H10C), C27(H27A,H27B,H27C), C28(H28A,H28B,H28C),
  C29(H29A,H29B,H29C), C30(H30A,H30B,H30C), C39(H39A,H39B,H39C), C40(H40A,H40B,
 H40C), C47(H47A,H47B,H47C), C48(H48A,H48B,H48C), C49(H49A,H49B,H49C), C50(H50A,
 H50B,H50C), C57(H57A,H57B,H57C), C58(H58A,H58B,H58C), C59(H59A,H59B,H59C),
 C60(H60A,H60B,H60C), C67(H67A,H67B,H67C), C68(H68A,H68B,H68C), C69(H69A,H69B,
 H69C), C70(H70A,H70B,H70C), C77(H77A,H77B,H77C), C78(H78A,H78B,H78C), C79(H79A,
 H79B,H79C), C80(H80A,H80B,H80C), C87(H87A,H87B,H87C), C88(H88A,H88B,H88C),
 C89(H89A,H89B,H89C), C90(H90A,H90B,H90C), C97(H97A,H97B,H97C), C98(H98A,H98B,
 H98C), C99(H99A,H99B,H99C), C100(H10D,H10E,H10F), C107(H10O,H10P,H10Q),
 C108(H10R,H10S,H10T), C109(H10U,H10V,H10W), C110(H11A,H11B,H11C), C117(H11J,
 H11K,H11L), C118(H11M,H11N,H11O), C119(H11P,H11Q,H11R), C120(H12C,H12D,H12E)
;
_olex2_submission_special_instructions 'No special instructions were received'

loop_
_space_group_symop_operation_xyz
'x, y, z'
'-x+1/2, -y, z+1/2'
'-x, y+1/2, -z+1/2'
'x+1/2, -y+1/2, -z'

loop_
_atom_site_label
_atom_site_type_symbol
_atom_site_fract_x
_atom_site_fract_y
_atom_site_fract_z
_atom_site_U_iso_or_equiv
_atom_site_adp_type
_atom_site_occupancy
_atom_site_site_symmetry_order
_atom_site_calc_flag
_atom_site_refinement_flags_posn
_atom_site_refinement_flags_adp
_atom_site_refinement_flags_occupancy
_atom_site_disorder_assembly
_atom_site_disorder_group
Pd1 Pd 0.94042(3) 0.50818(2) 0.49129(2) 0.07357(19) Uani 1 1 d . U . . .
Pd2 Pd 1.01643(3) 0.58428(4) 0.38521(2) 0.1184(3) Uani 1 1 d . U . . .
Pd3 Pd 1.00172(3) 0.35602(3) 0.40686(2) 0.0795(2) Uani 1 1 d . U . . .
Pd4 Pd 0.84874(3) 0.53484(3) 0.23379(2) 0.1012(3) Uani 1 1 d . U . . .
Pd5 Pd 0.70725(3) 0.70958(2) 0.26675(2) 0.06702(16) Uani 1 1 d . U . . .
Pd6 Pd 0.61588(3) 0.50684(2) 0.22820(2) 0.06772(17) Uani 1 1 d . U . . .
Pd7 Pd 0.69656(3) 0.19414(2) 0.43360(2) 0.06392(16) Uani 1 1 d . U . . .
Pd8 Pd 0.66744(3) 0.21005(3) 0.31425(2) 0.07650(19) Uani 1 1 d . U . . .
Pd9 Pd 0.49429(3) 0.26976(2) 0.38710(2) 0.06443(16) Uani 1 1 d . U . . .
Pd10 Pd 0.66968(3) 0.72703(2) 0.47405(2) 0.07532(19) Uani 1 1 d . U . . .
Pd11 Pd 0.53647(3) 0.54099(2) 0.49961(2) 0.06464(16) Uani 1 1 d . U . . .
Pd12 Pd 0.48644(2) 0.67377(2) 0.40232(2) 0.05690(14) Uani 1 1 d . U . . .
N3 N 1.0418(5) 0.6594(5) 0.3920(3) 0.154(2) Uani 1 1 d . U . . .
N4 N 1.0668(5) 0.5850(5) 0.3517(3) 0.146(2) Uani 1 1 d . U . . .
C11 C 1.0890(6) 0.6682(6) 0.3756(4) 0.170(3) Uani 1 1 d D U . . .
H11 H 1.1154 0.6485 0.3866 0.204 Uiso 1 1 calc R . . . .
C12 C 1.1139(8) 0.7282(7) 0.3778(4) 0.226(7) Uani 1 1 d D U . . .
H12A H 1.0867 0.7531 0.3841 0.272 Uiso 1 1 calc R . . . .
H12B H 1.1435 0.7289 0.3907 0.272 Uiso 1 1 calc R . . . .
C13 C 1.1343(13) 0.7443(10) 0.3478(5) 0.301(11) Uani 1 1 d D U . . .
C15 C 1.1387(8) 0.6352(8) 0.3284(5) 0.214(7) Uani 1 1 d . U . . .
H15A H 1.1279 0.6209 0.3107 0.257 Uiso 1 1 calc R . . . .
H15B H 1.1670 0.6128 0.3357 0.257 Uiso 1 1 calc R . . . .
C16 C 1.0926(6) 0.6353(6) 0.3474(4) 0.157(3) Uani 1 1 d . U . . .
H16 H 1.0657 0.6539 0.3363 0.189 Uiso 1 1 calc R . . . .
C17 C 1.0531(6) 0.6699(7) 0.4252(4) 0.166(4) Uani 1 1 d . U . . .
C18 C 0.9998(6) 0.6911(6) 0.3833(3) 0.157(3) Uani 1 1 d . U . . .
H18A H 0.9742 0.6697 0.3735 0.235 Uiso 1 1 calc GR . . . .
H18B H 1.0131 0.7187 0.3714 0.235 Uiso 1 1 calc GR . . . .
H18C H 0.9827 0.7071 0.3990 0.235 Uiso 1 1 calc GR . . . .
C19 C 1.0314(6) 0.5755(7) 0.3250(3) 0.168(4) Uani 1 1 d . U . . .
H19A H 0.9943 0.5725 0.3301 0.252 Uiso 1 1 calc GR . . . .
H19B H 1.0426 0.5432 0.3160 0.252 Uiso 1 1 calc GR . . . .
H19C H 1.0358 0.6051 0.3126 0.252 Uiso 1 1 calc GR . . . .
N1 N 0.94557(4) 0.46356(4) 0.52568(2) 0.0885(15) Uani 1 1 d . U . . .
N2 N 0.95239(4) 0.57311(4) 0.51671(2) 0.0982(16) Uani 1 1 d G U . . .
C1 C 0.97728(4) 0.49863(4) 0.54505(2) 0.101(2) Uani 1 1 d G U . . .
H1 H 1.0150 0.5010 0.5396 0.121 Uiso 1 1 calc R . . . .
C2 C 0.97004(4) 0.47617(5) 0.57879(2) 0.134(4) Uani 1 1 d G U . . .
H2A H 0.9326 0.4768 0.5841 0.160 Uiso 1 1 calc R . . . .
H2B H 0.9831 0.4398 0.5804 0.160 Uiso 1 1 calc R . . . .
C3 C 1.00103(5) 0.51172(5) 0.59640(2) 0.162(4) Uani 1 1 d G U . . .
H3A H 1.0381 0.5119 0.5904 0.194 Uiso 1 1 calc R . . . .
H3B H 1.0001 0.4984 0.6151 0.194 Uiso 1 1 calc R . . . .
C4 C 0.97850(5) 0.57082(5) 0.59583(2) 0.162(5) Uani 1 1 d G U . . .
H4A H 1.0006 0.5939 0.6071 0.194 Uiso 1 1 calc R . . . .
H4B H 0.9422 0.5716 0.6029 0.194 Uiso 1 1 calc R . . . .
C5 C 0.97937(4) 0.59143(5) 0.56365(2) 0.124(3) Uani 1 1 d G U . . .
H5A H 0.9636 0.6268 0.5628 0.149 Uiso 1 1 calc R . . . .
H5B H 1.0164 0.5945 0.5577 0.149 Uiso 1 1 calc R . . . .
C6 C 0.94837(4) 0.55366(4) 0.54279(2) 0.1032(19) Uani 1 1 d G U . . .
H6 H 0.9106 0.5503 0.5481 0.124 Uiso 1 1 calc R . . . .
C7 C 0.89154(4) 0.44405(4) 0.53325(2) 0.093(2) Uani 1 1 d G U . . .
H7A H 0.8669 0.4735 0.5337 0.139 Uiso 1 1 calc GR . . . .
H7B H 0.8929 0.4276 0.5511 0.139 Uiso 1 1 calc GR . . . .
H7C H 0.8797 0.4183 0.5199 0.139 Uiso 1 1 calc GR . . . .
C8 C 0.97894(3) 0.41540(4) 0.52159(2) 0.089(2) Uani 1 1 d G U . . .
H8A H 0.9610 0.3913 0.5093 0.134 Uiso 1 1 calc GR . . . .
H8B H 0.9847 0.3981 0.5390 0.134 Uiso 1 1 calc GR . . . .
H8C H 1.0128 0.4255 0.5138 0.134 Uiso 1 1 calc GR . . . .
C9 C 1.00409(4) 0.59339(4) 0.51098(2) 0.114(3) Uani 1 1 d G U . . .
H9A H 1.0292 0.5644 0.5099 0.171 Uiso 1 1 calc GR . . . .
H9B H 1.0148 0.6174 0.5254 0.171 Uiso 1 1 calc GR . . . .
H9C H 1.0035 0.6122 0.4938 0.171 Uiso 1 1 calc GR . . . .
C10 C 0.91221(4) 0.61560(4) 0.51272(2) 0.098(2) Uani 1 1 d G U . . .
H10A H 0.9149 0.6293 0.4944 0.147 Uiso 1 1 calc GR . . . .
H10B H 0.9186 0.6439 0.5256 0.147 Uiso 1 1 calc GR . . . .
H10C H 0.8770 0.6012 0.5156 0.147 Uiso 1 1 calc GR . . . .
N5 N 1.05257(3) 0.32603(4) 0.37946(2) 0.1056(18) Uani 1 1 d G U . . .
N6 N 1.01474(3) 0.29050(4) 0.42965(2) 0.0958(16) Uani 1 1 d G U . . .
C21 C 1.08615(3) 0.27983(4) 0.39509(2) 0.111(2) Uani 1 1 d G U . . .
H21 H 1.1126 0.2966 0.4072 0.133 Uiso 1 1 calc R . . . .
C22 C 1.11617(3) 0.24083(5) 0.37442(3) 0.126(3) Uani 1 1 d G U . . .
H22A H 1.0900 0.2257 0.3619 0.151 Uiso 1 1 calc R . . . .
H22B H 1.1414 0.2615 0.3636 0.151 Uiso 1 1 calc R . . . .
C23 C 1.14416(4) 0.19859(5) 0.38733(3) 0.153(4) Uani 1 1 d DG U . . .
H23A H 1.1753 0.2124 0.3969 0.183 Uiso 1 1 calc R . . . .
H23B H 1.1563 0.1730 0.3737 0.183 Uiso 1 1 calc R . . . .
C24 C 1.09864(4) 0.16590(4) 0.41177(3) 0.143(4) Uani 1 1 d DG U . . .
H24A H 1.0707 0.1471 0.4018 0.172 Uiso 1 1 calc R . . . .
H24B H 1.1184 0.1400 0.4226 0.172 Uiso 1 1 calc R . . . .
C25 C 1.07489(4) 0.20500(4) 0.42967(3) 0.113(3) Uani 1 1 d G U . . .
H25A H 1.1027 0.2216 0.4407 0.136 Uiso 1 1 calc R . . . .
H25B H 1.0500 0.1874 0.4420 0.136 Uiso 1 1 calc R . . . .
C26 C 1.04443(3) 0.24928(4) 0.41294(2) 0.103(2) Uani 1 1 d G U . . .
H26 H 1.0188 0.2317 0.4006 0.124 Uiso 1 1 calc R . . . .
C27 C 1.02036(3) 0.30293(4) 0.35588(2) 0.121(3) Uani 1 1 d G U . . .
H27A H 1.0072 0.2682 0.3609 0.181 Uiso 1 1 calc GR . . . .
H27B H 1.0428 0.2999 0.3399 0.181 Uiso 1 1 calc GR . . . .
H27C H 0.9907 0.3260 0.3519 0.181 Uiso 1 1 calc GR . . . .
C28 C 1.09041(3) 0.36979(4) 0.36759(2) 0.117(3) Uani 1 1 d G U . . .
H28A H 1.0696 0.3957 0.3577 0.176 Uiso 1 1 calc GR . . . .
H28B H 1.1159 0.3536 0.3554 0.176 Uiso 1 1 calc GR . . . .
H28C H 1.1090 0.3871 0.3824 0.176 Uiso 1 1 calc GR . . . .
C29 C 0.96420(3) 0.26230(3) 0.43898(2) 0.097(2) Uani 1 1 d G U . . .
H29A H 0.9401 0.2878 0.4470 0.146 Uiso 1 1 calc GR . . . .
H29B H 0.9732 0.2356 0.4524 0.146 Uiso 1 1 calc GR . . . .
H29C H 0.9473 0.2456 0.4235 0.146 Uiso 1 1 calc GR . . . .
C30 C 1.05287(3) 0.30796(4) 0.45355(2) 0.102(2) Uani 1 1 d G U . . .
H30A H 1.0894 0.3061 0.4474 0.152 Uiso 1 1 calc GR . . . .
H30B H 1.0480 0.2845 0.4690 0.152 Uiso 1 1 calc GR . . . .
H30C H 1.0446 0.3439 0.4589 0.152 Uiso 1 1 calc GR . . . .
N7 N 0.87399(4) 0.47471(4) 0.20687(2) 0.128(2) Uani 1 1 d G U . . .
N8 N 0.92035(4) 0.56495(4) 0.22397(2) 0.135(2) Uani 1 1 d G U . . .
C31 C 0.95295(4) 0.52199(5) 0.20860(2) 0.144(3) Uani 1 1 d G U . . .
H31 H 0.9715 0.4989 0.2218 0.173 Uiso 1 1 calc R . . . .
C32 C 0.99774(4) 0.55782(5) 0.19079(2) 0.192(5) Uani 1 1 d DG U . . .
H32A H 1.0203 0.5802 0.2022 0.230 Uiso 1 1 calc R . . . .
H32B H 0.9819 0.5784 0.1760 0.230 Uiso 1 1 calc R . . . .
C33 C 1.03063(5) 0.49719(5) 0.17924(2) 0.183(5) Uani 1 1 d DG U . . .
H33A H 1.0643 0.5066 0.1705 0.219 Uiso 1 1 calc R . . . .
H33B H 1.0388 0.4752 0.1951 0.219 Uiso 1 1 calc R . . . .
C34 C 0.99934(5) 0.46715(5) 0.16061(2) 0.188(5) Uani 1 1 d G U . . .
H34A H 1.0199 0.4382 0.1525 0.226 Uiso 1 1 calc R . . . .
H34B H 0.9850 0.4895 0.1461 0.226 Uiso 1 1 calc R . . . .
C35 C 0.95686(5) 0.44684(5) 0.17840(2) 0.173(4) Uani 1 1 d G U . . .
H35A H 0.9726 0.4252 0.1928 0.208 Uiso 1 1 calc R . . . .
H35B H 0.9331 0.4242 0.1677 0.208 Uiso 1 1 calc R . . . .
C36 C 0.92382(4) 0.49258(5) 0.19159(2) 0.142(3) Uani 1 1 d G U . . .
H36 H 0.9120 0.5161 0.1767 0.170 Uiso 1 1 calc R . . . .
C37 C 0.90927(4) 0.61667(4) 0.21014(2) 0.135(3) Uani 1 1 d G U . . .
H37A H 0.8730 0.6308 0.2101 0.162 Uiso 1 1 calc R . . . .
H37B H 0.9335 0.6294 0.1960 0.162 Uiso 1 1 calc R . . . .
C38 C 0.93939(4) 0.58553(4) 0.24498(2) 0.141(3) Uani 1 1 d G U . . .
H38 H 0.9548 0.5861 0.2624 0.169 Uiso 1 1 calc R . . . .
C39 C 0.83282(4) 0.45204(4) 0.18506(2) 0.148(3) Uani 1 1 d G U . . .
H39A H 0.8082 0.4282 0.1940 0.222 Uiso 1 1 calc GR . . . .
H39B H 0.8519 0.4330 0.1710 0.222 Uiso 1 1 calc GR . . . .
H39C H 0.8133 0.4811 0.1769 0.222 Uiso 1 1 calc GR . . . .
C40 C 0.88562(4) 0.42547(4) 0.22558(2) 0.131(3) Uani 1 1 d G U . . .
H40A H 0.9226 0.4259 0.2311 0.196 Uiso 1 1 calc GR . . . .
H40B H 0.8783 0.3932 0.2156 0.196 Uiso 1 1 calc GR . . . .
H40C H 0.8631 0.4270 0.2416 0.196 Uiso 1 1 calc GR . . . .
N9 N 0.75558(4) 0.77380(3) 0.26584(2) 0.0808(14) Uani 1 1 d G U . . .
N10 N 0.64559(4) 0.76166(3) 0.26236(2) 0.0786(14) Uani 1 1 d G U . . .
C41 C 0.66682(4) 0.81904(3) 0.26796(2) 0.0833(17) Uani 1 1 d G U . . .
H41 H 0.6679 0.8258 0.2878 0.100 Uiso 1 1 calc R . . . .
C42 C 0.63212(5) 0.86099(3) 0.25380(2) 0.100(3) Uani 1 1 d G U . . .
H42A H 0.5948 0.8570 0.2591 0.120 Uiso 1 1 calc R . . . .
H42B H 0.6348 0.8578 0.2340 0.120 Uiso 1 1 calc R . . . .
C43 C 0.65610(5) 0.91989(3) 0.26430(2) 0.113(3) Uani 1 1 d G U . . .
H43A H 0.6334 0.9491 0.2583 0.135 Uiso 1 1 calc R . . . .
H43B H 0.6596 0.9211 0.2841 0.135 Uiso 1 1 calc R . . . .
C44 C 0.71275(5) 0.92187(3) 0.24981(2) 0.118(3) Uani 1 1 d G U . . .
H44A H 0.7088 0.9162 0.2302 0.141 Uiso 1 1 calc R . . . .
H44B H 0.7292 0.9566 0.2527 0.141 Uiso 1 1 calc R . . . .
C45 C 0.74817(5) 0.87780(3) 0.26232(2) 0.104(3) Uani 1 1 d G U . . .
H45A H 0.7507 0.8827 0.2820 0.125 Uiso 1 1 calc R . . . .
H45B H 0.7840 0.8800 0.2547 0.125 Uiso 1 1 calc R . . . .
C46 C 0.72359(4) 0.82163(3) 0.25592(2) 0.0823(17) Uani 1 1 d G U . . .
H46 H 0.7203 0.8186 0.2359 0.099 Uiso 1 1 calc R . . . .
C47 C 0.62615(4) 0.75201(3) 0.23297(2) 0.087(2) Uani 1 1 d G U . . .
H47A H 0.6565 0.7478 0.2210 0.131 Uiso 1 1 calc GR . . . .
H47B H 0.6051 0.7819 0.2270 0.131 Uiso 1 1 calc GR . . . .
H47C H 0.6046 0.7202 0.2324 0.131 Uiso 1 1 calc GR . . . .
C48 C 0.60040(4) 0.75379(3) 0.28152(2) 0.084(2) Uani 1 1 d G U . . .
H48A H 0.5769 0.7267 0.2744 0.127 Uiso 1 1 calc GR . . . .
H48B H 0.5810 0.7867 0.2835 0.127 Uiso 1 1 calc GR . . . .
H48C H 0.6139 0.7428 0.2991 0.127 Uiso 1 1 calc GR . . . .
C49 C 0.77416(4) 0.78117(3) 0.29669(2) 0.089(2) Uani 1 1 d G U . . .
H49A H 0.7496 0.7630 0.3086 0.134 Uiso 1 1 calc GR . . . .
H49B H 0.7747 0.8185 0.3012 0.134 Uiso 1 1 calc GR . . . .
H49C H 0.8094 0.7665 0.2990 0.134 Uiso 1 1 calc GR . . . .
C50 C 0.80247(4) 0.76797(3) 0.24891(2) 0.091(2) Uani 1 1 d G U . . .
H50A H 0.8303 0.7508 0.2593 0.136 Uiso 1 1 calc GR . . . .
H50B H 0.8145 0.8026 0.2431 0.136 Uiso 1 1 calc GR . . . .
H50C H 0.7939 0.7467 0.2331 0.136 Uiso 1 1 calc GR . . . .
N11 N 0.54096(4) 0.52957(4) 0.21990(2) 0.0747(13) Uani 1 1 d G U . . .
N12 N 0.59938(4) 0.44214(4) 0.20399(2) 0.0825(14) Uani 1 1 d G U . . .
C51 C 0.51939(4) 0.49442(4) 0.19580(2) 0.0785(16) Uani 1 1 d G U . . .
H51 H 0.5334 0.5086 0.1785 0.094 Uiso 1 1 calc R . . . .
C52 C 0.45620(4) 0.49343(4) 0.19414(2) 0.087(2) Uani 1 1 d G U . . .
H52A H 0.4415 0.4789 0.2110 0.104 Uiso 1 1 calc R . . . .
H52B H 0.4426 0.5295 0.1919 0.104 Uiso 1 1 calc R . . . .
C53 C 0.43914(5) 0.45893(5) 0.16971(2) 0.090(2) Uani 1 1 d G U . . .
H53A H 0.4004 0.4561 0.1695 0.108 Uiso 1 1 calc R . . . .
H53B H 0.4502 0.4762 0.1528 0.108 Uiso 1 1 calc R . . . .
C54 C 0.46299(5) 0.40379(5) 0.17086(2) 0.098(2) Uani 1 1 d G U . . .
H54A H 0.4538 0.3848 0.1541 0.117 Uiso 1 1 calc R . . . .
H54B H 0.4472 0.3845 0.1861 0.117 Uiso 1 1 calc R . . . .
C55 C 0.52350(5) 0.40382(4) 0.17412(2) 0.098(2) Uani 1 1 d G U . . .
H55A H 0.5399 0.4176 0.1575 0.118 Uiso 1 1 calc R . . . .
H55B H 0.5359 0.3675 0.1767 0.118 Uiso 1 1 calc R . . . .
C56 C 0.54197(4) 0.44012(4) 0.20012(2) 0.0817(16) Uani 1 1 d G U . . .
H56 H 0.5258 0.4251 0.2168 0.098 Uiso 1 1 calc R . . . .
C57 C 0.50660(4) 0.52199(3) 0.24619(2) 0.084(2) Uani 1 1 d G U . . .
H57A H 0.5053 0.4848 0.2509 0.127 Uiso 1 1 calc GR . . . .
H57B H 0.4709 0.5348 0.2429 0.127 Uiso 1 1 calc GR . . . .
H57C H 0.5223 0.5417 0.2611 0.127 Uiso 1 1 calc GR . . . .
C58 C 0.53954(4) 0.58569(4) 0.20952(2) 0.078(2) Uani 1 1 d G U . . .
H58A H 0.5335 0.6097 0.2246 0.117 Uiso 1 1 calc GR . . . .
H58B H 0.5111 0.5894 0.1964 0.117 Uiso 1 1 calc GR . . . .
H58C H 0.5731 0.5941 0.2009 0.117 Uiso 1 1 calc GR . . . .
C59 C 0.61842(4) 0.39097(4) 0.21717(2) 0.085(2) Uani 1 1 d G U . . .
H59A H 0.6568 0.3916 0.2187 0.128 Uiso 1 1 calc GR . . . .
H59B H 0.6077 0.3611 0.2060 0.128 Uiso 1 1 calc GR . . . .
H59C H 0.6028 0.3876 0.2351 0.128 Uiso 1 1 calc GR . . . .
C60 C 0.63367(5) 0.44547(4) 0.17753(2) 0.091(2) Uani 1 1 d G U . . .
H60A H 0.6160 0.4680 0.1644 0.136 Uiso 1 1 calc GR . . . .
H60B H 0.6380 0.4103 0.1699 0.136 Uiso 1 1 calc GR . . . .
H60C H 0.6682 0.4601 0.1819 0.136 Uiso 1 1 calc GR . . . .
N13 N 0.67227(4) 0.17518(3) 0.47261(2) 0.0878(16) Uani 1 1 d G U . . .
N14 N 0.75965(4) 0.14382(3) 0.44011(2) 0.0784(14) Uani 1 1 d G U . . .
C61 C 0.76080(4) 0.13074(3) 0.47063(2) 0.0883(18) Uani 1 1 d G U . . .
H61 H 0.7790 0.1593 0.4808 0.106 Uiso 1 1 calc R . . . .
C62 C 0.79089(5) 0.07688(3) 0.47478(2) 0.110(3) Uani 1 1 d G U . . .
H62A H 0.8265 0.0781 0.4668 0.132 Uiso 1 1 calc R . . . .
H62B H 0.7711 0.0473 0.4668 0.132 Uiso 1 1 calc R . . . .
C63 C 0.79383(5) 0.07165(3) 0.50964(2) 0.135(3) Uani 1 1 d G U . . .
H63A H 0.8056 0.1047 0.5181 0.162 Uiso 1 1 calc R . . . .
H63B H 0.8172 0.0427 0.5154 0.162 Uiso 1 1 calc R . . . .
C64 C 0.72640(5) 0.05795(3) 0.51703(2) 0.145(4) Uani 1 1 d G U . . .
H64A H 0.7104 0.0339 0.5037 0.174 Uiso 1 1 calc R . . . .
H64B H 0.7216 0.0437 0.5354 0.174 Uiso 1 1 calc R . . . .
C65 C 0.70247(5) 0.12189(3) 0.51402(2) 0.131(3) Uani 1 1 d G U . . .
H65A H 0.6666 0.1256 0.5215 0.157 Uiso 1 1 calc R . . . .
H65B H 0.7261 0.1479 0.5224 0.157 Uiso 1 1 calc R . . . .
C66 C 0.70330(4) 0.12529(3) 0.48060(2) 0.0973(19) Uani 1 1 d G U . . .
H66 H 0.6865 0.0935 0.4726 0.117 Uiso 1 1 calc R . . . .
C67 C 0.75368(4) 0.09864(2) 0.42195(2) 0.087(2) Uani 1 1 d G U . . .
H67A H 0.7338 0.0710 0.4311 0.130 Uiso 1 1 calc GR . . . .
H67B H 0.7884 0.0853 0.4170 0.130 Uiso 1 1 calc GR . . . .
H67C H 0.7348 0.1095 0.4057 0.130 Uiso 1 1 calc GR . . . .
C68 C 0.81413(4) 0.17390(3) 0.43459(2) 0.079(2) Uani 1 1 d G U . . .
H68A H 0.8172 0.1818 0.4154 0.119 Uiso 1 1 calc GR . . . .
H68B H 0.8435 0.1516 0.4401 0.119 Uiso 1 1 calc GR . . . .
H68C H 0.8148 0.2066 0.4449 0.119 Uiso 1 1 calc GR . . . .
C69 C 0.61178(4) 0.16100(3) 0.47204(2) 0.096(2) Uani 1 1 d G U . . .
H69A H 0.5919 0.1906 0.4648 0.144 Uiso 1 1 calc GR . . . .
H69B H 0.5997 0.1534 0.4904 0.144 Uiso 1 1 calc GR . . . .
H69C H 0.6063 0.1302 0.4606 0.144 Uiso 1 1 calc GR . . . .
C70 C 0.68200(4) 0.22084(3) 0.48898(2) 0.095(2) Uani 1 1 d G U . . .
H70A H 0.7141 0.2383 0.4828 0.142 Uiso 1 1 calc GR . . . .
H70B H 0.6862 0.2102 0.5078 0.142 Uiso 1 1 calc GR . . . .
H70C H 0.6523 0.2450 0.4875 0.142 Uiso 1 1 calc GR . . . .
N15 N 0.72201(4) 0.15662(3) 0.30013(2) 0.1076(19) Uani 1 1 d G U . . .
N16 N 0.63055(4) 0.20023(3) 0.27688(2) 0.0928(16) Uani 1 1 d G U . . .
C71 C 0.69373(5) 0.12662(3) 0.27547(2) 0.120(2) Uani 1 1 d G U . . .
H71 H 0.6674 0.1022 0.2835 0.144 Uiso 1 1 calc R . . . .
C72 C 0.73141(5) 0.09303(3) 0.25809(2) 0.153(4) Uani 1 1 d G U . . .
H72A H 0.7476 0.0655 0.2694 0.184 Uiso 1 1 calc R . . . .
H72B H 0.7599 0.1154 0.2508 0.184 Uiso 1 1 calc R . . . .
C73 C 0.69875(6) 0.06555(3) 0.23287(2) 0.158(4) Uani 1 1 d G U . . .
H73A H 0.7230 0.0461 0.2209 0.189 Uiso 1 1 calc R . . . .
H73B H 0.6718 0.0411 0.2398 0.189 Uiso 1 1 calc R . . . .
C74 C 0.67325(5) 0.11085(4) 0.21786(2) 0.142(4) Uani 1 1 d G U . . .
H74A H 0.7012 0.1344 0.2111 0.171 Uiso 1 1 calc R . . . .
H74B H 0.6542 0.0968 0.2021 0.171 Uiso 1 1 calc R . . . .
C75 C 0.63549(5) 0.14238(3) 0.23474(2) 0.118(3) Uani 1 1 d G U . . .
H75A H 0.6074 0.1190 0.2414 0.142 Uiso 1 1 calc R . . . .
H75B H 0.6189 0.1694 0.2233 0.142 Uiso 1 1 calc R . . . .
C76 C 0.66185(5) 0.16930(3) 0.25896(2) 0.104(2) Uani 1 1 d G U . . .
H76 H 0.6887 0.1936 0.2512 0.124 Uiso 1 1 calc R . . . .
C77 C 0.76429(4) 0.18906(3) 0.29440(2) 0.111(3) Uani 1 1 d G U . . .
H77A H 0.7559 0.2109 0.2788 0.167 Uiso 1 1 calc GR . . . .
H77B H 0.7953 0.1677 0.2904 0.167 Uiso 1 1 calc GR . . . .
H77C H 0.7715 0.2115 0.3100 0.167 Uiso 1 1 calc GR . . . .
C78 C 0.73501(4) 0.11108(3) 0.31869(2) 0.117(3) Uani 1 1 d G U . . .
H78A H 0.7633 0.1213 0.3310 0.175 Uiso 1 1 calc GR . . . .
H78B H 0.7463 0.0810 0.3079 0.175 Uiso 1 1 calc GR . . . .
H78C H 0.7038 0.1016 0.3291 0.175 Uiso 1 1 calc GR . . . .
C79 C 0.62077(4) 0.25579(3) 0.26357(2) 0.095(2) Uani 1 1 d G U . . .
H79A H 0.5996 0.2774 0.2757 0.142 Uiso 1 1 calc GR . . . .
H79B H 0.6021 0.2513 0.2465 0.142 Uiso 1 1 calc GR . . . .
H79C H 0.6546 0.2730 0.2603 0.142 Uiso 1 1 calc GR . . . .
C80 C 0.57782(4) 0.17383(3) 0.28125(2) 0.105(2) Uani 1 1 d G U . . .
H80A H 0.5834 0.1376 0.2871 0.157 Uiso 1 1 calc GR . . . .
H80B H 0.5579 0.1739 0.2644 0.157 Uiso 1 1 calc GR . . . .
H80C H 0.5581 0.1928 0.2951 0.157 Uiso 1 1 calc GR . . . .
N17 N 0.42877(3) 0.26870(3) 0.36131(2) 0.0858(15) Uani 1 1 d G U . . .
N18 N 0.44349(3) 0.25437(3) 0.41774(2) 0.0815(14) Uani 1 1 d G U . . .
C81 C 0.38547(3) 0.23772(4) 0.37662(2) 0.1006(19) Uani 1 1 d G U . . .
H81 H 0.3936 0.1994 0.3768 0.121 Uiso 1 1 calc R . . . .
C82 C 0.33290(3) 0.24856(4) 0.36118(2) 0.135(3) Uani 1 1 d G U . . .
H82A H 0.3359 0.2385 0.3420 0.162 Uiso 1 1 calc R . . . .
H82B H 0.3230 0.2860 0.3623 0.162 Uiso 1 1 calc R . . . .
C83 C 0.28573(3) 0.20793(4) 0.37840(3) 0.158(4) Uani 1 1 d G U . . .
H83A H 0.2514 0.2059 0.3691 0.190 Uiso 1 1 calc R . . . .
H83B H 0.2991 0.1724 0.3825 0.190 Uiso 1 1 calc R . . . .
C85 C 0.34171(3) 0.23055(4) 0.42157(2) 0.133(3) Uani 1 1 d G U . . .
H85A H 0.3423 0.2389 0.4410 0.159 Uiso 1 1 calc R . . . .
H85B H 0.3460 0.1923 0.4193 0.159 Uiso 1 1 calc R . . . .
C86 C 0.38640(3) 0.26102(4) 0.40631(2) 0.0969(19) Uani 1 1 d G U . . .
H86 H 0.3773 0.2991 0.4057 0.116 Uiso 1 1 calc R . . . .
C87 C 0.41718(3) 0.32933(3) 0.35446(2) 0.090(2) Uani 1 1 d G U . . .
H87A H 0.3995 0.3458 0.3698 0.136 Uiso 1 1 calc GR . . . .
H87B H 0.3946 0.3316 0.3385 0.136 Uiso 1 1 calc GR . . . .
H87C H 0.4504 0.3474 0.3509 0.136 Uiso 1 1 calc GR . . . .
C88 C 0.44055(3) 0.24114(3) 0.33542(2) 0.096(2) Uani 1 1 d G U . . .
H88A H 0.4596 0.2648 0.3234 0.144 Uiso 1 1 calc GR . . . .
H88B H 0.4076 0.2303 0.3269 0.144 Uiso 1 1 calc GR . . . .
H88C H 0.4622 0.2102 0.3391 0.144 Uiso 1 1 calc GR . . . .
C89 C 0.45050(3) 0.28959(3) 0.44290(2) 0.084(2) Uani 1 1 d G U . . .
H89A H 0.4851 0.2832 0.4509 0.126 Uiso 1 1 calc GR . . . .
H89B H 0.4231 0.2814 0.4561 0.126 Uiso 1 1 calc GR . . . .
H89C H 0.4478 0.3264 0.4376 0.126 Uiso 1 1 calc GR . . . .
C90 C 0.45177(4) 0.19644(3) 0.42845(2) 0.089(2) Uani 1 1 d G U . . .
H90A H 0.4354 0.1717 0.4159 0.133 Uiso 1 1 calc GR . . . .
H90B H 0.4355 0.1929 0.4462 0.133 Uiso 1 1 calc GR . . . .
H90C H 0.4894 0.1890 0.4298 0.133 Uiso 1 1 calc GR . . . .
N19 N 0.68280(4) 0.80618(3) 0.46351(2) 0.0967(17) Uani 1 1 d G U . . .
N20 N 0.71296(4) 0.74080(3) 0.50879(2) 0.1052(18) Uani 1 1 d G U . . .
C91 C 0.70904(5) 0.83314(3) 0.48967(2) 0.109(2) Uani 1 1 d G U . . .
H91 H 0.6811 0.8455 0.5023 0.131 Uiso 1 1 calc R . . . .
C92 C 0.74293(5) 0.88258(3) 0.47850(2) 0.135(4) Uani 1 1 d G U . . .
H92A H 0.7693 0.8705 0.4653 0.163 Uiso 1 1 calc R . . . .
H92B H 0.7194 0.9081 0.4695 0.163 Uiso 1 1 calc R . . . .
C93 C 0.77165(5) 0.90962(3) 0.50381(2) 0.180(5) Uani 1 1 d G U . . .
H93A H 0.7941 0.9386 0.4973 0.216 Uiso 1 1 calc R . . . .
H93B H 0.7448 0.9246 0.5160 0.216 Uiso 1 1 calc R . . . .
C94 C 0.80440(5) 0.87154(3) 0.51896(2) 0.195(5) Uani 1 1 d G U . . .
H94A H 0.8201 0.8893 0.5348 0.234 Uiso 1 1 calc R . . . .
H94B H 0.8334 0.8594 0.5073 0.234 Uiso 1 1 calc R . . . .
C95 C 0.77050(5) 0.82097(3) 0.52918(2) 0.162(4) Uani 1 1 d G U . . .
H95A H 0.7938 0.7955 0.5383 0.194 Uiso 1 1 calc R . . . .
H95B H 0.7431 0.8322 0.5421 0.194 Uiso 1 1 calc R . . . .
C96 C 0.74405(4) 0.79471(3) 0.50327(2) 0.114(2) Uani 1 1 d G U . . .
H96 H 0.7731 0.7865 0.4904 0.137 Uiso 1 1 calc R . . . .
C97 C 0.72524(4) 0.80430(2) 0.43803(2) 0.100(2) Uani 1 1 d G U . . .
H97A H 0.7568 0.7851 0.4435 0.150 Uiso 1 1 calc GR . . . .
H97B H 0.7349 0.8401 0.4329 0.150 Uiso 1 1 calc GR . . . .
H97C H 0.7090 0.7866 0.4226 0.150 Uiso 1 1 calc GR . . . .
C98 C 0.63266(4) 0.83263(3) 0.45726(2) 0.098(2) Uani 1 1 d G U . . .
H98A H 0.6241 0.8275 0.4382 0.147 Uiso 1 1 calc GR . . . .
H98B H 0.6360 0.8701 0.4610 0.147 Uiso 1 1 calc GR . . . .
H98C H 0.6046 0.8178 0.4684 0.147 Uiso 1 1 calc GR . . . .
C99 C 0.75349(4) 0.69978(3) 0.51552(2) 0.107(3) Uani 1 1 d G U . . .
H99A H 0.7367 0.6653 0.5163 0.160 Uiso 1 1 calc GR . . . .
H99B H 0.7693 0.7078 0.5330 0.160 Uiso 1 1 calc GR . . . .
H99C H 0.7808 0.6996 0.5016 0.160 Uiso 1 1 calc GR . . . .
C100 C 0.67356(4) 0.74399(3) 0.52967(2) 0.120(3) Uani 1 1 d G U . . .
H10D H 0.6445 0.7661 0.5235 0.180 Uiso 1 1 calc GR . . . .
H10E H 0.6891 0.7592 0.5459 0.180 Uiso 1 1 calc GR . . . .
H10F H 0.6604 0.7088 0.5337 0.180 Uiso 1 1 calc GR . . . .
N21 N 0.56182(4) 0.52366(4) 0.53871(2) 0.0853(15) Uani 1 1 d G U . . .
N22 N 0.47033(3) 0.49798(4) 0.50874(2) 0.0759(13) Uani 1 1 d G U . . .
C101 C 0.51188(4) 0.50474(4) 0.55431(2) 0.0908(18) Uani 1 1 d G U . . .
H101 H 0.4897 0.5358 0.5589 0.109 Uiso 1 1 calc R . . . .
C102 C 0.52558(4) 0.47426(4) 0.58069(2) 0.106(3) Uani 1 1 d G U . . .
H10G H 0.5506 0.4460 0.5760 0.127 Uiso 1 1 calc R . . . .
H10H H 0.5441 0.4986 0.5930 0.127 Uiso 1 1 calc R . . . .
C103 C 0.48011(5) 0.45009(5) 0.59598(2) 0.114(3) Uani 1 1 d G U . . .
H10I H 0.4566 0.4779 0.6029 0.136 Uiso 1 1 calc R . . . .
H10J H 0.4935 0.4298 0.6115 0.136 Uiso 1 1 calc R . . . .
C104 C 0.44794(4) 0.41186(5) 0.57569(2) 0.133(4) Uani 1 1 d G U . . .
H10K H 0.4702 0.3816 0.5706 0.159 Uiso 1 1 calc R . . . .
H10L H 0.4162 0.3983 0.5848 0.159 Uiso 1 1 calc R . . . .
C105 C 0.43134(4) 0.44333(4) 0.54931(2) 0.117(3) Uani 1 1 d G U . . .
H10M H 0.4129 0.4194 0.5368 0.140 Uiso 1 1 calc R . . . .
H10N H 0.4067 0.4717 0.5543 0.140 Uiso 1 1 calc R . . . .
C106 C 0.48001(4) 0.46755(4) 0.53476(2) 0.0864(18) Uani 1 1 d G U . . .
H106 H 0.5039 0.4378 0.5301 0.104 Uiso 1 1 calc R . . . .
C107 C 0.60505(4) 0.48485(4) 0.53643(2) 0.093(2) Uani 1 1 d G U . . .
H10O H 0.5902 0.4497 0.5342 0.140 Uiso 1 1 calc GR . . . .
H10P H 0.6266 0.4859 0.5528 0.140 Uiso 1 1 calc GR . . . .
H10Q H 0.6269 0.4933 0.5208 0.140 Uiso 1 1 calc GR . . . .
C108 C 0.58295(4) 0.57027(4) 0.55354(2) 0.085(2) Uani 1 1 d G U . . .
H10R H 0.6166 0.5808 0.5456 0.128 Uiso 1 1 calc GR . . . .
H10S H 0.5882 0.5612 0.5725 0.128 Uiso 1 1 calc GR . . . .
H10T H 0.5579 0.5993 0.5522 0.128 Uiso 1 1 calc GR . . . .
C109 C 0.45250(3) 0.45842(4) 0.48655(2) 0.0734(18) Uani 1 1 d G U . . .
H10U H 0.4445 0.4775 0.4699 0.110 Uiso 1 1 calc GR . . . .
H10V H 0.4211 0.4397 0.4927 0.110 Uiso 1 1 calc GR . . . .
H10W H 0.4808 0.4333 0.4831 0.110 Uiso 1 1 calc GR . . . .
C110 C 0.42272(3) 0.53714(4) 0.51146(2) 0.085(2) Uani 1 1 d G U . . .
H11A H 0.4250 0.5555 0.5287 0.128 Uiso 1 1 calc GR . . . .
H11B H 0.3896 0.5176 0.5106 0.128 Uiso 1 1 calc GR . . . .
H11C H 0.4239 0.5626 0.4967 0.128 Uiso 1 1 calc GR . . . .
N23 N 0.41027(3) 0.65230(3) 0.39195(2) 0.0640(12) Uani 1 1 d G U . . .
N24 N 0.47627(3) 0.73933(3) 0.37724(2) 0.0639(12) Uani 1 1 d G U . . .
C111 C 0.38338(3) 0.70035(4) 0.37707(2) 0.0646(14) Uani 1 1 d G U . . .
H111 H 0.3719 0.7252 0.3915 0.077 Uiso 1 1 calc R . . . .
C112 C 0.33298(3) 0.68576(4) 0.36076(2) 0.087(2) Uani 1 1 d G U . . .
H11D H 0.3415 0.6588 0.3471 0.105 Uiso 1 1 calc R . . . .
H11E H 0.3059 0.6714 0.3730 0.105 Uiso 1 1 calc R . . . .
C113 C 0.31203(3) 0.73575(4) 0.34679(2) 0.102(3) Uani 1 1 d G U . . .
H11F H 0.2814 0.7259 0.3356 0.122 Uiso 1 1 calc R . . . .
H11G H 0.2994 0.7601 0.3609 0.122 Uiso 1 1 calc R . . . .
C115 C 0.39921(4) 0.77937(3) 0.34872(2) 0.094(3) Uani 1 1 d G U . . .
H11H H 0.4255 0.7993 0.3382 0.113 Uiso 1 1 calc R . . . .
H11I H 0.3868 0.8021 0.3635 0.113 Uiso 1 1 calc R . . . .
C116 C 0.42628(3) 0.72841(3) 0.36109(2) 0.0668(14) Uani 1 1 d G U . . .
H116 H 0.4362 0.7052 0.3457 0.080 Uiso 1 1 calc R . . . .
C117 C 0.41097(3) 0.60411(3) 0.37487(2) 0.0703(18) Uani 1 1 d G U . . .
H11J H 0.4280 0.6119 0.3576 0.105 Uiso 1 1 calc GR . . . .
H11K H 0.3749 0.5924 0.3716 0.105 Uiso 1 1 calc GR . . . .
H11L H 0.4305 0.5764 0.3841 0.105 Uiso 1 1 calc GR . . . .
C118 C 0.37728(3) 0.64016(4) 0.41742(2) 0.0759(19) Uani 1 1 d G U . . .
H11M H 0.3882 0.6064 0.4249 0.114 Uiso 1 1 calc GR . . . .
H11N H 0.3400 0.6387 0.4126 0.114 Uiso 1 1 calc GR . . . .
H11O H 0.3828 0.6677 0.4308 0.114 Uiso 1 1 calc GR . . . .
C119 C 0.52113(3) 0.74856(3) 0.35925(2) 0.0676(17) Uani 1 1 d G U . . .
H11P H 0.5532 0.7524 0.3700 0.101 Uiso 1 1 calc GR . . . .
H11Q H 0.5151 0.7806 0.3489 0.101 Uiso 1 1 calc GR . . . .
H11R H 0.5250 0.7188 0.3469 0.101 Uiso 1 1 calc GR . . . .
C120 C 0.46947(4) 0.78625(3) 0.39625(2) 0.0731(18) Uani 1 1 d G U . . .
H12C H 0.4435 0.7777 0.4101 0.110 Uiso 1 1 calc GR . . . .
H12D H 0.4574 0.8167 0.3859 0.110 Uiso 1 1 calc GR . . . .
H12E H 0.5032 0.7944 0.4048 0.110 Uiso 1 1 calc GR . . . .
N25 N 0.93595(3) 0.55391(3) 0.45726(2) 0.0786(14) Uani 1 1 d G U . . .
N26 N 0.98012(3) 0.55481(4) 0.44202(2) 0.100(2) Uani 1 1 d G U . . .
N27 N 0.96669(3) 0.57942(3) 0.41888(2) 0.0982(17) Uani 1 1 d G U . . .
N28 N 0.91586(3) 0.59636(3) 0.41832(2) 0.0864(17) Uani 1 1 d G U . . .
N29 N 0.99323(2) 0.50965(4) 0.37747(2) 0.1034(16) Uani 1 1 d G U . . .
N30 N 1.01515(2) 0.46787(4) 0.39170(2) 0.098(2) Uani 1 1 d G U . . .
N31 N 0.99094(2) 0.42606(4) 0.38536(2) 0.0864(15) Uani 1 1 d G U . . .
N32 N 0.95089(2) 0.43304(3) 0.36794(2) 0.0940(19) Uani 1 1 d G U . . .
N33 N 0.95186(3) 0.38866(3) 0.43523(2) 0.0733(13) Uani 1 1 d G U . . .
N34 N 0.97210(3) 0.42449(4) 0.45215(2) 0.0727(15) Uani 1 1 d G U . . .
N35 N 0.93191(3) 0.44354(3) 0.46698(2) 0.0649(12) Uani 1 1 d G U . . .
N36 N 0.88453(3) 0.42351(3) 0.45919(2) 0.0611(13) Uani 1 1 d G U . . .
N37 N 0.82072(3) 0.59295(3) 0.25895(2) 0.0928(16) Uani 1 1 d G U . . .
N38 N 0.78721(4) 0.63002(3) 0.24852(2) 0.0772(15) Uani 1 1 d G U . . .
N39 N 0.76684(3) 0.65726(3) 0.27047(2) 0.0790(14) Uani 1 1 d G U . . .
N40 N 0.78926(3) 0.63910(3) 0.29358(2) 0.0929(19) Uani 1 1 d G U . . .
N41 N 0.66022(3) 0.64427(3) 0.26810(2) 0.0651(12) Uani 1 1 d G U . . .
N42 N 0.65397(4) 0.61536(3) 0.24558(2) 0.0733(16) Uani 1 1 d G U . . .
N43 N 0.62924(3) 0.57110(3) 0.25290(2) 0.0701(14) Uani 1 1 d G U . . .
N44 N 0.61867(3) 0.56938(3) 0.27941(2) 0.0636(14) Uani 1 1 d G U . . .
N45 N 0.69228(4) 0.48689(3) 0.23830(2) 0.0719(13) Uani 1 1 d G U . . .
N46 N 0.73263(4) 0.51413(4) 0.22655(2) 0.0772(17) Uani 1 1 d G U . . .
N47 N 0.77656(4) 0.49955(3) 0.23898(2) 0.0871(16) Uani 1 1 d G U . . .
N48 N 0.76758(3) 0.46628(3) 0.25917(2) 0.0758(17) Uani 1 1 d G U . . .
N49 N 0.71711(3) 0.21437(2) 0.39460(2) 0.0668(13) Uani 1 1 d G U . . .
N50 N 0.68940(4) 0.19174(2) 0.37336(2) 0.0724(15) Uani 1 1 d G U . . .
N51 N 0.70508(4) 0.21826(2) 0.35120(2) 0.0697(13) Uani 1 1 d G U . . .
N52 N 0.74143(3) 0.25664(2) 0.35646(2) 0.0672(14) Uani 1 1 d G U . . .
N53 N 0.61166(3) 0.26099(2) 0.32952(2) 0.0689(13) Uani 1 1 d G U . . .
N54 N 0.57421(3) 0.23997(2) 0.34685(2) 0.0723(16) Uani 1 1 d G U . . .
N55 N 0.54689(3) 0.28086(3) 0.35601(2) 0.0656(13) Uani 1 1 d G U . . .
N56 N 0.56356(3) 0.32685(3) 0.34670(2) 0.0690(15) Uani 1 1 d G U . . .
N57 N 0.55958(3) 0.27337(3) 0.41177(2) 0.0601(12) Uani 1 1 d G U . . .
N58 N 0.58966(3) 0.22768(2) 0.41410(2) 0.0599(13) Uani 1 1 d G U . . .
N59 N 0.63313(3) 0.24215(2) 0.42723(2) 0.0593(12) Uani 1 1 d G U . . .
N60 N 0.63412(3) 0.29435(2) 0.43334(2) 0.0612(14) Uani 1 1 d G U . . .
N61 N 0.65501(3) 0.64885(3) 0.48305(2) 0.0681(13) Uani 1 1 d G U . . .
N62 N 0.60502(3) 0.63645(3) 0.49167(2) 0.0711(15) Uani 1 1 d G U . . .
N63 N 0.60319(3) 0.58305(3) 0.49190(2) 0.0664(13) Uani 1 1 d G U . . .
N64 N 0.64895(3) 0.56113(3) 0.48314(2) 0.0704(16) Uani 1 1 d G U . . .
N65 N 0.51379(3) 0.55730(3) 0.45986(2) 0.0614(12) Uani 1 1 d G U . . .
N66 N 0.49872(3) 0.60709(3) 0.45394(2) 0.0681(16) Uani 1 1 d G U . . .
N67 N 0.49703(3) 0.60941(3) 0.42584(2) 0.0568(11) Uani 1 1 d G U . . .
N68 N 0.51122(3) 0.56101(3) 0.41454(2) 0.0591(13) Uani 1 1 d G U . . .
N69 N 0.56287(3) 0.69140(3) 0.41204(2) 0.0593(12) Uani 1 1 d G U . . .
N70 N 0.57487(3) 0.71229(3) 0.43847(2) 0.0660(14) Uani 1 1 d G U . . .
N71 N 0.62780(3) 0.71383(3) 0.43929(2) 0.0632(12) Uani 1 1 d G U . . .
N72 N 0.65189(3) 0.69471(2) 0.41605(2) 0.0656(14) Uani 1 1 d G U . . .
C121 C 0.89626(3) 0.57737(3) 0.44230(2) 0.0756(16) Uani 1 1 d G U . . .
C122 C 0.84146(3) 0.58272(3) 0.45186(2) 0.084(2) Uani 1 1 d G U . . .
C123 C 0.81795(3) 0.54403(3) 0.46781(2) 0.082(2) Uani 1 1 d G U . . .
H123 H 0.8367 0.5134 0.4728 0.099 Uiso 1 1 calc R . . . .
C124 C 0.76609(3) 0.55175(3) 0.47622(2) 0.079(2) Uani 1 1 d G U . . .
H124 H 0.7506 0.5270 0.4880 0.095 Uiso 1 1 calc R . . . .
C125 C 0.73625(3) 0.59500(3) 0.46770(2) 0.0662(16) Uani 1 1 d G U . . .
C126 C 0.76002(3) 0.63353(3) 0.45032(2) 0.082(2) Uani 1 1 d G U . . .
H126 H 0.7397 0.6619 0.4437 0.099 Uiso 1 1 calc R . . . .
C127 C 0.81289(3) 0.62907(3) 0.44333(2) 0.093(3) Uani 1 1 d G U . . .
H127 H 0.8298 0.6557 0.4332 0.112 Uiso 1 1 calc R . . . .
C128 C 0.67920(3) 0.60175(3) 0.47699(2) 0.0667(16) Uani 1 1 d G U . . .
C129 C 0.95295(2) 0.48914(3) 0.36200(2) 0.098(2) Uani 1 1 d G U . . .
C130 C 0.91907(2) 0.51365(3) 0.34448(2) 0.096(2) Uani 1 1 d G U . . .
C131 C 0.90168(3) 0.57003(3) 0.34848(2) 0.101(2) Uani 1 1 d G U . . .
H131 H 0.9128 0.5874 0.3644 0.122 Uiso 1 1 calc R . . . .
C132 C 0.87216(3) 0.59672(3) 0.33134(2) 0.104(3) Uani 1 1 d G U . . .
H132 H 0.8636 0.6323 0.3348 0.124 Uiso 1 1 calc R . . . .
C133 C 0.85194(3) 0.56922(3) 0.30577(2) 0.093(2) Uani 1 1 d G U . . .
C134 C 0.86477(3) 0.51488(3) 0.30070(2) 0.104(3) Uani 1 1 d G U . . .
H134 H 0.8533 0.4987 0.2845 0.125 Uiso 1 1 calc R . . . .
C135 C 0.89714(3) 0.48277(3) 0.32142(2) 0.111(3) Uani 1 1 d G U . . .
H135 H 0.9027 0.4462 0.3196 0.133 Uiso 1 1 calc R . . . .
C136 C 0.82042(3) 0.59796(3) 0.28617(2) 0.092(2) Uani 1 1 d G U . . .
C137 C 0.89755(3) 0.38863(3) 0.43903(2) 0.0637(15) Uani 1 1 d G U . . .
C138 C 0.85852(3) 0.35331(3) 0.42439(2) 0.0669(16) Uani 1 1 d G U . . .
C139 C 0.86941(3) 0.33834(3) 0.39835(2) 0.080(2) Uani 1 1 d G U . . .
H139 H 0.9003 0.3502 0.3895 0.096 Uiso 1 1 calc R . . . .
C140 C 0.83245(3) 0.30395(3) 0.38465(2) 0.0732(19) Uani 1 1 d G U . . .
H140 H 0.8390 0.2925 0.3668 0.088 Uiso 1 1 calc R . . . .
C141 C 0.78532(3) 0.28757(2) 0.39893(2) 0.0665(16) Uani 1 1 d G U . . .
C142 C 0.77524(3) 0.30592(2) 0.42502(2) 0.0647(16) Uani 1 1 d G U . . .
H142 H 0.7436 0.2972 0.4341 0.078 Uiso 1 1 calc R . . . .
C143 C 0.81301(3) 0.33735(3) 0.43727(2) 0.074(2) Uani 1 1 d G U . . .
H143 H 0.8073 0.3483 0.4553 0.089 Uiso 1 1 calc R . . . .
C144 C 0.74790(3) 0.25229(2) 0.38311(2) 0.0634(15) Uani 1 1 d G U . . .
C145 C 0.63849(3) 0.61445(3) 0.28844(2) 0.0613(15) Uani 1 1 d G U . . .
C146 C 0.63382(3) 0.63137(2) 0.31859(2) 0.0614(15) Uani 1 1 d G U . . .
C147 C 0.66752(3) 0.66641(2) 0.33006(2) 0.076(2) Uani 1 1 d G U . . .
H147 H 0.6962 0.6793 0.3198 0.092 Uiso 1 1 calc R . . . .
C148 C 0.66066(3) 0.68423(2) 0.35719(2) 0.078(2) Uani 1 1 d G U . . .
H148 H 0.6838 0.7093 0.3648 0.093 Uiso 1 1 calc R . . . .
C149 C 0.61872(3) 0.66344(2) 0.37214(2) 0.0648(16) Uani 1 1 d G U . . .
C150 C 0.58279(3) 0.62460(2) 0.36025(2) 0.0616(16) Uani 1 1 d G U . . .
H150 H 0.5549 0.6097 0.3704 0.074 Uiso 1 1 calc R . . . .
C151 C 0.59157(3) 0.61046(2) 0.33315(2) 0.0664(17) Uani 1 1 d G U . . .
H151 H 0.5685 0.5864 0.3247 0.080 Uiso 1 1 calc R . . . .
C152 C 0.61198(3) 0.68234(2) 0.39977(2) 0.0604(14) Uani 1 1 d G U . . .
C153 C 0.52277(3) 0.53044(3) 0.43581(2) 0.0582(14) Uani 1 1 d G U . . .
C154 C 0.54252(2) 0.47528(3) 0.43316(2) 0.0548(14) Uani 1 1 d G U . . .
C155 C 0.51980(2) 0.44422(3) 0.41149(2) 0.0577(17) Uani 1 1 d G U . . .
H155 H 0.4950 0.4595 0.3996 0.069 Uiso 1 1 calc R . . . .
C156 C 0.53454(3) 0.39238(3) 0.40833(2) 0.0657(19) Uani 1 1 d G U . . .
H156 H 0.5198 0.3721 0.3942 0.079 Uiso 1 1 calc R . . . .
C157 C 0.57146(3) 0.36959(3) 0.42613(2) 0.0549(15) Uani 1 1 d G U . . .
C158 C 0.59276(3) 0.39845(3) 0.44688(2) 0.0624(17) Uani 1 1 d G U . . .
H158 H 0.6175 0.3827 0.4586 0.075 Uiso 1 1 calc R . . . .
C159 C 0.57807(3) 0.45174(3) 0.45091(2) 0.0670(19) Uani 1 1 d G U . . .
H159 H 0.5923 0.4711 0.4655 0.080 Uiso 1 1 calc R . . . .
C160 C 0.58729(3) 0.31202(3) 0.42291(2) 0.0568(15) Uani 1 1 d G U . . .
C161 C 0.60387(3) 0.31427(2) 0.32965(2) 0.0691(17) Uani 1 1 d G U . . .
C162 C 0.63266(3) 0.35214(3) 0.31309(2) 0.0698(18) Uani 1 1 d G U . . .
C163 C 0.68862(3) 0.34365(3) 0.30594(2) 0.076(2) Uani 1 1 d G U . . .
H163 H 0.7075 0.3154 0.3137 0.092 Uiso 1 1 calc R . . . .
C164 C 0.71386(3) 0.37781(3) 0.28752(2) 0.095(3) Uani 1 1 d G U . . .
H164 H 0.7487 0.3712 0.2817 0.113 Uiso 1 1 calc R . . . .
C165 C 0.68570(3) 0.42223(3) 0.27794(2) 0.0696(18) Uani 1 1 d G U . . .
C166 C 0.63475(3) 0.43446(3) 0.28606(2) 0.0668(18) Uani 1 1 d G U . . .
H166 H 0.6186 0.4661 0.2803 0.080 Uiso 1 1 calc R . . . .
C167 C 0.60611(3) 0.39760(3) 0.30371(2) 0.0689(18) Uani 1 1 d G U . . .
H167 H 0.5707 0.4041 0.3087 0.083 Uiso 1 1 calc R . . . .
C168 C 0.71313(3) 0.45657(3) 0.25775(2) 0.0711(17) Uani 1 1 d G U . . .
C114 C 0.35000(4) 0.76425(4) 0.32947(2) 0.111(3) Uani 1 1 d G U . . .
H11S H 0.3337 0.7962 0.3219 0.134 Uiso 1 1 calc R . . . .
H11T H 0.3618 0.7417 0.3144 0.134 Uiso 1 1 calc R . . . .
C0AA C 1.1618(11) 0.6998(9) 0.3244(5) 0.286(11) Uani 1 1 d . U . . .
H0AA H 1.1536 0.7119 0.3060 0.343 Uiso 1 1 calc R . . . .
H0AB H 1.2005 0.7000 0.3265 0.343 Uiso 1 1 calc R . . . .
C1AA C 0.2851(5) 0.2509(7) 0.4075(3) 0.153(4) Uani 1 1 d . U . . .
H1AA H 0.2864 0.2884 0.4023 0.184 Uiso 1 1 calc R . . . .
H1AB H 0.2544 0.2446 0.4193 0.184 Uiso 1 1 calc R . . . .
C2AA C 1.1094(5) 0.5585(5) 0.3601(3) 0.114(3) Uani 1 1 d . U . . .

loop_
_atom_site_aniso_label
_atom_site_aniso_U_11
_atom_site_aniso_U_22
_atom_site_aniso_U_33
_atom_site_aniso_U_23
_atom_site_aniso_U_13
_atom_site_aniso_U_12
Pd1 0.0613(4) 0.0528(3) 0.1066(5) 0.0134(3) -0.0253(3) -0.0047(3)
Pd2 0.0624(5) 0.1203(7) 0.1724(9) 0.0749(6) -0.0060(5) -0.0215(4)
Pd3 0.0540(4) 0.0934(5) 0.0913(5) 0.0238(4) 0.0077(3) 0.0143(3)
Pd4 0.0825(5) 0.0861(5) 0.1351(7) 0.0457(5) 0.0403(5) 0.0200(4)
Pd5 0.0694(4) 0.0630(3) 0.0687(4) 0.0135(3) -0.0027(3) -0.0016(3)
Pd6 0.0872(4) 0.0556(3) 0.0604(3) 0.0036(3) 0.0028(3) 0.0089(3)
Pd7 0.0607(4) 0.0557(3) 0.0753(4) 0.0178(3) 0.0065(3) 0.0057(3)
Pd8 0.0973(5) 0.0670(4) 0.0652(4) 0.0006(3) -0.0042(4) 0.0040(4)
Pd9 0.0613(4) 0.0611(3) 0.0708(4) 0.0100(3) -0.0093(3) -0.0139(3)
Pd10 0.0833(5) 0.0524(3) 0.0902(5) -0.0085(3) -0.0322(4) 0.0001(3)
Pd11 0.0635(4) 0.0659(4) 0.0645(4) 0.0020(3) -0.0078(3) 0.0016(3)
Pd12 0.0550(3) 0.0482(3) 0.0674(3) -0.0043(3) -0.0056(3) 0.0020(2)
N3 0.120(5) 0.131(3) 0.210(5) 0.061(3) 0.016(4) -0.041(3)
N4 0.099(4) 0.148(4) 0.192(4) 0.064(3) 0.012(3) -0.032(3)
C11 0.126(5) 0.161(5) 0.224(5) 0.051(4) 0.023(4) -0.052(4)
C12 0.214(13) 0.182(6) 0.283(10) 0.018(6) 0.095(9) -0.101(8)
C13 0.41(2) 0.193(7) 0.305(11) 0.023(6) 0.166(14) -0.110(8)
C15 0.170(9) 0.199(7) 0.275(11) 0.021(7) 0.073(9) -0.082(7)
C16 0.118(5) 0.144(4) 0.210(5) 0.066(3) 0.016(4) -0.038(3)
C17 0.125(8) 0.160(8) 0.214(5) 0.052(4) 0.013(4) -0.044(6)
C18 0.127(5) 0.129(5) 0.213(8) 0.057(4) 0.012(5) -0.038(4)
C19 0.127(6) 0.187(8) 0.191(5) 0.073(4) 0.001(4) -0.058(6)
N1 0.112(4) 0.055(2) 0.098(3) 0.0060(18) -0.024(2) 0.004(2)
N2 0.114(4) 0.055(2) 0.126(3) 0.0067(18) -0.041(3) -0.003(2)
C1 0.128(5) 0.057(3) 0.117(3) 0.001(2) -0.043(3) 0.009(2)
C2 0.236(10) 0.058(4) 0.107(3) -0.003(3) -0.042(4) 0.015(4)
C3 0.286(11) 0.061(4) 0.138(5) -0.007(3) -0.082(6) 0.016(5)
C4 0.280(13) 0.064(4) 0.141(4) -0.006(3) -0.065(5) 0.014(5)
C5 0.168(8) 0.061(3) 0.143(4) -0.003(3) -0.063(5) 0.010(4)
C6 0.131(5) 0.056(3) 0.123(3) 0.003(2) -0.034(3) 0.007(3)
C7 0.115(4) 0.065(4) 0.099(5) 0.007(4) -0.022(3) 0.000(3)
C8 0.115(5) 0.057(3) 0.096(5) 0.005(3) -0.028(4) 0.006(3)
C9 0.119(4) 0.078(4) 0.146(6) 0.005(4) -0.039(3) -0.012(3)
C10 0.119(5) 0.057(3) 0.119(5) 0.003(3) -0.040(4) -0.001(3)
N5 0.084(3) 0.117(3) 0.116(3) 0.019(2) 0.026(2) 0.022(3)
N6 0.086(3) 0.099(3) 0.103(3) 0.021(2) 0.015(2) 0.026(2)
C21 0.090(4) 0.117(4) 0.126(4) 0.019(3) 0.024(3) 0.024(3)
C22 0.106(6) 0.128(5) 0.144(5) 0.013(4) 0.032(5) 0.036(4)
C23 0.140(7) 0.148(6) 0.171(7) 0.029(5) 0.040(6) 0.058(5)
C24 0.146(8) 0.127(4) 0.158(7) 0.015(4) 0.035(6) 0.052(5)
C25 0.094(5) 0.109(4) 0.136(5) 0.019(4) 0.016(4) 0.031(4)
C26 0.087(4) 0.104(3) 0.119(4) 0.013(2) 0.019(3) 0.025(3)
C27 0.099(5) 0.143(6) 0.119(4) 0.012(4) 0.024(3) 0.010(4)
C28 0.096(5) 0.129(5) 0.127(6) 0.023(4) 0.030(4) 0.014(4)
C29 0.089(4) 0.091(4) 0.111(5) 0.023(4) 0.018(3) 0.029(3)
C30 0.095(5) 0.098(5) 0.112(4) 0.019(3) 0.001(3) 0.036(4)
N7 0.114(4) 0.099(3) 0.172(4) 0.030(3) 0.065(3) 0.016(3)
N8 0.102(3) 0.108(3) 0.195(5) 0.026(3) 0.061(3) 0.010(2)
C31 0.110(4) 0.117(4) 0.205(6) 0.020(4) 0.068(3) 0.016(3)
C32 0.157(6) 0.153(6) 0.264(10) 0.002(5) 0.114(7) -0.014(4)
C33 0.137(6) 0.159(7) 0.252(10) -0.005(7) 0.098(6) -0.003(5)
C34 0.145(7) 0.166(8) 0.254(9) -0.008(6) 0.099(7) -0.007(5)
C35 0.134(6) 0.140(5) 0.247(9) -0.002(5) 0.092(6) 0.008(4)
C36 0.123(4) 0.117(4) 0.185(5) 0.030(3) 0.072(3) 0.009(3)
C37 0.102(6) 0.108(4) 0.195(7) 0.030(4) 0.067(5) 0.013(3)
C38 0.107(5) 0.115(5) 0.200(6) 0.022(4) 0.056(4) 0.014(4)
C39 0.131(5) 0.135(6) 0.178(5) 0.029(4) 0.059(4) -0.001(5)
C40 0.120(6) 0.098(4) 0.174(6) 0.029(4) 0.067(5) 0.018(4)
N9 0.078(2) 0.065(2) 0.099(3) 0.021(2) -0.010(2) -0.0016(17)
N10 0.079(2) 0.064(2) 0.093(3) 0.008(2) -0.015(2) 0.0042(17)
C41 0.084(3) 0.065(2) 0.101(4) 0.006(2) -0.013(2) 0.0011(19)
C42 0.090(4) 0.069(3) 0.140(7) 0.022(3) -0.018(4) 0.003(2)
C43 0.098(4) 0.071(3) 0.169(8) 0.010(4) -0.014(4) -0.002(3)
C44 0.098(4) 0.076(3) 0.179(8) 0.027(4) -0.011(4) 0.001(3)
C45 0.096(4) 0.067(3) 0.148(7) 0.012(3) -0.014(4) -0.005(2)
C46 0.085(3) 0.065(2) 0.097(4) 0.016(2) -0.013(2) 0.0007(19)
C47 0.091(5) 0.073(4) 0.097(3) 0.001(3) -0.020(3) 0.016(4)
C48 0.086(3) 0.065(4) 0.102(4) -0.004(3) -0.006(3) -0.004(3)
C49 0.084(5) 0.079(5) 0.105(4) 0.018(3) -0.013(3) -0.011(4)
C50 0.088(3) 0.067(4) 0.117(5) 0.028(3) 0.002(3) 0.002(3)
N11 0.091(2) 0.059(2) 0.075(3) -0.0059(19) -0.0034(19) 0.0113(18)
N12 0.104(3) 0.065(2) 0.079(3) -0.004(2) 0.001(2) 0.0102(19)
C51 0.099(3) 0.062(2) 0.074(3) -0.007(2) -0.003(2) 0.008(2)
C52 0.099(3) 0.072(4) 0.090(4) -0.010(3) -0.005(3) 0.006(3)
C53 0.109(4) 0.071(4) 0.090(5) -0.007(3) -0.006(3) 0.001(3)
C54 0.122(4) 0.073(3) 0.098(6) -0.011(3) -0.011(4) 0.008(3)
C55 0.124(4) 0.077(4) 0.094(5) -0.020(4) -0.012(3) 0.012(3)
C56 0.104(3) 0.063(3) 0.078(4) -0.006(2) 0.001(2) 0.008(2)
C57 0.098(4) 0.078(4) 0.077(3) -0.011(3) 0.001(3) 0.004(3)
C58 0.084(5) 0.060(3) 0.090(4) -0.002(2) -0.004(4) 0.012(2)
C59 0.107(5) 0.063(3) 0.086(4) -0.006(3) -0.007(4) 0.005(3)
C60 0.110(5) 0.082(5) 0.081(3) -0.007(3) 0.005(3) 0.007(4)
N13 0.067(3) 0.108(3) 0.089(3) 0.038(2) 0.013(2) 0.025(2)
N14 0.064(2) 0.068(3) 0.103(3) 0.033(2) 0.016(2) 0.010(2)
C61 0.063(3) 0.096(4) 0.105(3) 0.042(2) 0.017(2) 0.020(2)
C62 0.080(4) 0.111(4) 0.138(5) 0.067(4) 0.035(4) 0.036(4)
C63 0.093(5) 0.173(8) 0.138(5) 0.080(5) 0.038(3) 0.063(5)
C64 0.093(5) 0.188(6) 0.153(6) 0.096(5) 0.044(4) 0.061(4)
C65 0.091(5) 0.189(7) 0.113(4) 0.075(3) 0.025(3) 0.059(5)
C66 0.066(3) 0.113(4) 0.112(3) 0.055(3) 0.023(2) 0.025(2)
C67 0.082(5) 0.067(3) 0.111(4) 0.030(3) 0.018(3) 0.010(3)
C68 0.064(3) 0.069(4) 0.105(5) 0.031(3) 0.017(3) 0.011(3)
C69 0.068(3) 0.113(5) 0.106(5) 0.045(4) 0.014(3) 0.021(3)
C70 0.076(5) 0.116(4) 0.093(4) 0.032(3) 0.012(3) 0.024(3)
N15 0.130(3) 0.112(4) 0.080(3) -0.014(2) -0.010(2) 0.035(3)
N16 0.119(3) 0.084(3) 0.075(2) -0.003(2) -0.014(2) 0.005(2)
C71 0.164(5) 0.108(4) 0.088(3) -0.015(3) -0.026(3) 0.035(3)
C72 0.196(6) 0.161(7) 0.103(5) -0.039(5) -0.032(4) 0.071(6)
C73 0.228(9) 0.144(6) 0.102(5) -0.027(4) -0.042(6) 0.060(6)
C74 0.188(8) 0.139(6) 0.099(4) -0.023(4) -0.030(4) 0.042(6)
C75 0.169(6) 0.098(5) 0.087(4) -0.010(3) -0.027(4) 0.014(4)
C76 0.130(4) 0.101(4) 0.080(3) -0.007(2) -0.012(2) 0.014(3)
C77 0.132(4) 0.118(5) 0.083(5) -0.017(4) -0.007(3) 0.033(3)
C78 0.147(7) 0.115(4) 0.088(4) -0.010(3) -0.015(4) 0.039(4)
C79 0.110(6) 0.095(3) 0.079(4) 0.002(3) -0.009(4) 0.009(3)
C80 0.126(4) 0.109(5) 0.079(5) -0.007(4) -0.014(3) -0.005(3)
N17 0.072(2) 0.097(4) 0.088(3) 0.018(2) -0.0150(19) -0.020(2)
N18 0.069(2) 0.092(3) 0.084(2) 0.019(2) -0.0053(18) -0.017(2)
C81 0.080(3) 0.124(5) 0.097(3) 0.026(3) -0.015(2) -0.032(3)
C82 0.080(3) 0.203(9) 0.122(5) 0.045(5) -0.024(3) -0.038(4)
C83 0.094(5) 0.238(9) 0.143(5) 0.051(5) -0.016(4) -0.056(5)
C85 0.080(3) 0.196(8) 0.122(4) 0.048(4) -0.009(3) -0.043(4)
C86 0.070(2) 0.121(5) 0.100(3) 0.025(3) -0.010(2) -0.019(2)
C87 0.076(5) 0.102(4) 0.094(5) 0.022(3) -0.016(4) -0.015(3)
C88 0.095(5) 0.107(5) 0.087(3) 0.017(3) -0.018(3) -0.016(4)
C89 0.063(4) 0.101(4) 0.088(3) 0.013(3) 0.002(3) -0.018(3)
C90 0.085(5) 0.093(3) 0.089(5) 0.020(3) -0.006(4) -0.018(3)
N19 0.111(4) 0.063(2) 0.115(3) -0.004(2) -0.051(3) -0.007(2)
N20 0.130(4) 0.072(3) 0.114(3) -0.012(2) -0.055(3) -0.001(2)
C91 0.135(4) 0.066(3) 0.127(4) -0.010(2) -0.063(3) -0.006(3)
C92 0.155(7) 0.084(4) 0.167(6) 0.014(4) -0.090(5) -0.029(4)
C93 0.248(10) 0.095(4) 0.197(8) 0.022(4) -0.140(8) -0.052(5)
C94 0.248(9) 0.110(5) 0.225(9) 0.039(5) -0.152(8) -0.057(6)
C95 0.232(9) 0.085(4) 0.168(5) 0.003(4) -0.121(6) -0.031(5)
C96 0.131(4) 0.076(3) 0.136(4) -0.003(3) -0.067(3) -0.006(3)
C97 0.115(5) 0.064(4) 0.121(4) 0.000(3) -0.046(3) -0.008(3)
C98 0.117(4) 0.057(4) 0.119(5) -0.011(3) -0.054(4) -0.002(3)
C99 0.133(5) 0.077(4) 0.111(5) -0.011(3) -0.056(4) 0.003(3)
C100 0.139(5) 0.107(6) 0.114(4) -0.010(3) -0.050(3) 0.003(4)
N21 0.076(3) 0.103(3) 0.078(2) 0.014(2) -0.0131(19) -0.015(2)
N22 0.068(2) 0.084(3) 0.076(2) 0.002(2) -0.0025(18) -0.005(2)
C101 0.079(3) 0.112(4) 0.081(3) 0.010(2) -0.008(2) -0.020(3)
C102 0.094(4) 0.133(6) 0.090(3) 0.027(3) -0.017(3) -0.036(4)
C103 0.098(5) 0.155(7) 0.088(4) 0.026(4) -0.018(3) -0.051(5)
C104 0.135(7) 0.168(6) 0.096(4) 0.032(4) -0.031(4) -0.073(6)
C105 0.101(4) 0.165(7) 0.085(4) 0.023(4) -0.014(3) -0.054(4)
C106 0.079(3) 0.098(3) 0.083(3) 0.013(2) -0.011(2) -0.016(3)
C107 0.081(4) 0.111(4) 0.088(5) 0.022(3) -0.010(3) -0.007(3)
C108 0.072(4) 0.109(4) 0.075(4) 0.011(3) -0.013(3) -0.017(3)
C109 0.064(4) 0.081(4) 0.076(3) 0.004(3) -0.004(3) -0.004(3)
C110 0.072(3) 0.094(4) 0.090(5) 0.001(3) -0.002(3) -0.001(3)
N23 0.058(2) 0.058(2) 0.076(3) 0.0021(18) -0.0093(17) -0.0002(17)
N24 0.057(2) 0.055(2) 0.080(3) 0.0039(18) -0.0058(18) 0.0056(17)
C111 0.055(2) 0.060(3) 0.078(3) 0.003(2) -0.006(2) 0.0052(18)
C112 0.067(3) 0.090(4) 0.106(5) 0.025(3) -0.024(3) -0.009(3)
C113 0.070(3) 0.100(5) 0.136(6) 0.043(4) -0.030(3) -0.009(3)
C115 0.064(3) 0.080(3) 0.138(6) 0.034(4) -0.022(3) 0.002(3)
C116 0.059(2) 0.064(3) 0.078(3) 0.006(2) -0.0058(19) 0.0035(19)
C117 0.070(4) 0.060(3) 0.081(4) 0.000(3) -0.010(3) -0.001(3)
C118 0.066(4) 0.079(4) 0.082(3) 0.007(3) -0.006(3) -0.004(3)
C119 0.064(3) 0.062(4) 0.077(3) 0.005(3) -0.004(3) 0.001(3)
C120 0.083(4) 0.056(3) 0.080(4) 0.004(2) -0.003(3) 0.006(3)
N25 0.052(2) 0.061(3) 0.122(2) 0.025(2) -0.0255(18) -0.012(2)
N26 0.057(2) 0.108(5) 0.137(3) 0.054(3) -0.017(2) 0.004(3)
N27 0.049(2) 0.105(4) 0.140(3) 0.056(2) -0.0226(19) -0.007(2)
N28 0.050(2) 0.080(4) 0.129(3) 0.035(3) -0.0280(19) -0.012(2)
N29 0.055(3) 0.113(2) 0.142(4) 0.060(2) -0.004(3) -0.0074(19)
N30 0.057(3) 0.108(2) 0.127(4) 0.048(2) -0.003(3) -0.004(2)
N31 0.043(3) 0.105(2) 0.111(3) 0.041(2) 0.011(2) 0.0028(19)
N32 0.049(3) 0.113(3) 0.119(4) 0.053(2) 0.005(3) -0.004(2)
N33 0.054(2) 0.072(3) 0.094(3) 0.015(2) 0.0052(18) -0.0015(17)
N34 0.053(2) 0.070(3) 0.095(3) 0.017(2) 0.0023(19) -0.0003(19)
N35 0.048(2) 0.057(2) 0.090(3) 0.0179(18) -0.0020(18) -0.0033(17)
N36 0.048(2) 0.057(3) 0.078(3) 0.016(2) 0.0030(18) -0.0039(17)
N37 0.077(3) 0.092(3) 0.110(3) 0.0396(19) 0.009(2) 0.018(2)
N38 0.061(3) 0.069(3) 0.101(3) 0.031(2) 0.003(2) -0.001(2)
N39 0.063(2) 0.072(3) 0.101(3) 0.030(2) 0.000(2) 0.000(2)
N40 0.073(4) 0.104(4) 0.102(3) 0.035(2) 0.000(2) 0.017(3)
N41 0.067(3) 0.0565(19) 0.072(2) 0.0059(16) 0.005(2) 0.0058(18)
N42 0.086(4) 0.061(2) 0.073(2) 0.0032(17) 0.006(2) -0.001(2)
N43 0.083(3) 0.060(2) 0.067(2) 0.0046(16) 0.006(2) 0.0013(19)
N44 0.067(3) 0.058(2) 0.066(2) 0.0028(17) 0.003(2) 0.001(2)
N45 0.086(2) 0.065(3) 0.065(3) 0.016(2) 0.0156(17) 0.0097(17)
N46 0.085(2) 0.071(3) 0.076(3) 0.026(3) 0.020(2) 0.014(2)
N47 0.084(2) 0.087(3) 0.090(3) 0.043(3) 0.0204(18) 0.0117(18)
N48 0.083(2) 0.071(3) 0.074(3) 0.026(3) 0.015(2) 0.003(2)
N49 0.069(3) 0.058(3) 0.0742(19) 0.0104(16) 0.0059(16) 0.002(2)
N50 0.078(3) 0.064(3) 0.076(2) 0.0099(18) 0.001(2) 0.000(3)
N51 0.076(3) 0.062(3) 0.0712(19) 0.0076(17) 0.0034(17) 0.003(2)
N52 0.073(3) 0.058(3) 0.071(2) 0.0101(19) 0.0027(19) 0.005(2)
N53 0.081(3) 0.058(2) 0.068(3) 0.0117(17) -0.003(2) -0.0055(17)
N54 0.085(3) 0.058(2) 0.074(3) 0.0114(19) 0.001(3) -0.0073(19)
N55 0.072(2) 0.053(2) 0.072(2) 0.0085(18) -0.0055(19) -0.0141(18)
N56 0.075(3) 0.052(2) 0.080(3) 0.0116(19) 0.003(3) -0.0102(18)
N57 0.060(2) 0.050(2) 0.070(3) 0.0035(18) -0.0036(18) -0.0025(15)
N58 0.060(2) 0.050(2) 0.070(3) 0.0053(19) 0.000(2) -0.0019(16)
N59 0.061(2) 0.0486(19) 0.069(3) 0.0061(18) -0.0009(18) -0.0008(15)
N60 0.056(2) 0.0481(19) 0.079(3) 0.003(2) -0.007(2) 0.0014(16)
N61 0.067(2) 0.0575(18) 0.079(3) -0.0070(17) -0.016(2) 0.0052(15)
N62 0.069(2) 0.059(2) 0.086(4) -0.008(2) -0.013(2) 0.0032(16)
N63 0.063(2) 0.059(2) 0.077(3) -0.004(2) -0.0108(19) 0.0049(15)
N64 0.064(2) 0.056(2) 0.091(4) -0.005(2) -0.007(2) 0.0016(16)
N65 0.057(3) 0.057(2) 0.0707(18) -0.0055(14) -0.0055(17) 0.0079(19)
N66 0.077(4) 0.059(2) 0.068(2) -0.0059(16) -0.009(2) 0.012(2)
N67 0.051(3) 0.0500(18) 0.070(2) -0.0075(14) -0.0077(19) 0.0016(17)
N68 0.061(3) 0.0483(19) 0.068(2) -0.0062(15) -0.008(2) 0.005(2)
N69 0.0563(18) 0.054(3) 0.068(2) -0.0032(19) -0.0076(15) 0.0019(16)
N70 0.060(2) 0.065(4) 0.074(2) -0.011(2) -0.0112(17) 0.001(2)
N71 0.058(2) 0.054(3) 0.077(2) -0.0056(18) -0.0111(16) 0.0024(19)
N72 0.060(2) 0.058(3) 0.078(2) -0.009(2) -0.0113(17) 0.001(2)
C121 0.053(2) 0.052(3) 0.122(3) 0.021(3) -0.0259(18) -0.0117(19)
C122 0.057(2) 0.064(3) 0.131(5) 0.024(3) -0.020(2) -0.007(2)
C123 0.062(3) 0.056(3) 0.128(5) 0.017(3) -0.011(3) -0.003(2)
C124 0.061(3) 0.061(3) 0.115(5) 0.019(3) -0.014(3) -0.001(2)
C125 0.062(2) 0.054(3) 0.083(4) 0.003(3) -0.016(2) -0.0010(18)
C126 0.062(3) 0.071(4) 0.114(5) 0.026(4) -0.014(3) 0.002(2)
C127 0.064(3) 0.071(3) 0.143(7) 0.038(4) -0.004(3) 0.002(2)
C128 0.063(2) 0.056(2) 0.081(4) -0.003(2) -0.016(2) 0.0011(16)
C129 0.049(3) 0.114(3) 0.130(4) 0.057(2) 0.005(3) -0.004(2)
C130 0.054(4) 0.112(3) 0.123(4) 0.050(3) 0.005(3) -0.001(3)
C131 0.072(5) 0.115(4) 0.118(4) 0.049(3) 0.000(3) 0.005(3)
C132 0.086(5) 0.106(4) 0.119(4) 0.039(3) -0.007(4) 0.010(3)
C133 0.064(4) 0.100(3) 0.115(3) 0.042(3) 0.003(3) 0.008(3)
C134 0.081(5) 0.103(4) 0.128(4) 0.036(3) -0.009(4) 0.015(3)
C135 0.082(6) 0.113(4) 0.139(4) 0.044(3) -0.013(4) 0.010(3)
C136 0.066(4) 0.099(3) 0.111(3) 0.039(2) 0.007(2) 0.012(3)
C137 0.054(2) 0.058(3) 0.079(3) 0.016(2) 0.0035(18) 0.0013(18)
C138 0.054(3) 0.069(3) 0.079(3) 0.009(2) 0.008(2) -0.001(2)
C139 0.070(3) 0.089(5) 0.082(3) 0.001(3) 0.015(2) -0.014(3)
C140 0.068(3) 0.075(4) 0.077(3) 0.007(3) 0.012(2) -0.006(3)
C141 0.062(3) 0.063(3) 0.074(3) 0.009(2) 0.0091(19) 0.001(2)
C142 0.053(3) 0.066(4) 0.074(3) 0.008(2) 0.009(2) 0.001(3)
C143 0.061(3) 0.082(4) 0.080(3) 0.002(3) 0.011(2) -0.010(3)
C144 0.063(3) 0.056(3) 0.071(2) 0.0106(18) 0.0056(18) 0.006(2)
C145 0.062(4) 0.055(2) 0.067(2) 0.0036(16) 0.0003(18) 0.005(2)
C146 0.061(3) 0.055(3) 0.069(2) 0.0026(19) -0.0022(19) 0.003(2)
C147 0.076(4) 0.079(4) 0.074(3) -0.006(3) 0.004(2) -0.015(3)
C148 0.075(4) 0.083(4) 0.075(3) -0.008(3) 0.005(2) -0.021(3)
C149 0.063(3) 0.060(3) 0.072(2) -0.005(2) -0.0012(19) -0.008(3)
C150 0.061(3) 0.055(3) 0.069(3) -0.003(2) -0.002(2) -0.004(3)
C151 0.067(3) 0.063(4) 0.069(3) -0.003(2) 0.000(2) -0.006(3)
C152 0.056(2) 0.053(3) 0.072(2) -0.004(2) -0.0060(16) 0.001(2)
C153 0.052(4) 0.0522(18) 0.070(2) -0.0034(15) -0.006(2) 0.0039(19)
C154 0.046(3) 0.0511(19) 0.068(3) -0.0048(17) -0.008(2) 0.0017(18)
C155 0.058(4) 0.047(2) 0.069(3) -0.001(2) -0.017(3) 0.004(2)
C156 0.066(4) 0.049(2) 0.082(4) -0.004(2) -0.021(3) 0.006(2)
C157 0.047(3) 0.0467(19) 0.071(3) 0.0035(17) -0.005(2) -0.0011(17)
C158 0.051(3) 0.054(2) 0.082(3) -0.005(2) -0.013(3) 0.006(2)
C159 0.065(4) 0.055(2) 0.081(4) -0.007(2) -0.021(3) 0.008(2)
C160 0.053(2) 0.0471(18) 0.070(4) 0.0043(17) -0.002(2) -0.0009(15)
C161 0.073(3) 0.058(2) 0.076(3) 0.0135(19) -0.001(3) -0.0062(18)
C162 0.073(3) 0.062(3) 0.075(4) 0.017(3) -0.002(3) -0.007(2)
C163 0.073(3) 0.071(3) 0.085(5) 0.023(3) 0.001(3) -0.005(2)
C164 0.083(3) 0.083(4) 0.118(6) 0.045(4) 0.020(3) 0.010(3)
C165 0.079(3) 0.064(3) 0.066(3) 0.016(3) 0.008(2) 0.000(2)
C166 0.076(3) 0.060(3) 0.064(4) 0.012(3) 0.006(3) -0.002(2)
C167 0.076(3) 0.064(3) 0.067(4) 0.015(3) 0.002(3) -0.004(2)
C168 0.081(2) 0.063(3) 0.068(3) 0.018(3) 0.0148(19) 0.006(2)
C114 0.076(4) 0.115(6) 0.143(5) 0.049(4) -0.031(4) -0.016(4)
C0AA 0.32(2) 0.213(8) 0.321(14) -0.003(8) 0.149(15) -0.134(10)
C1AA 0.081(4) 0.238(10) 0.142(5) 0.052(5) -0.017(3) -0.036(4)
C2AA 0.089(4) 0.116(5) 0.139(6) 0.034(4) 0.012(4) -0.040(3)

loop_
_atom_type_symbol
_atom_type_description
_atom_type_scat_dispersion_real
_atom_type_scat_dispersion_imag
_atom_type_scat_source
C C 0.0030 0.0020 'International Tables Vol C Tables 4.2.6.8 and 6.1.1.4'
H H 0.0000 0.0000 'International Tables Vol C Tables 4.2.6.8 and 6.1.1.4'
N N 0.0060 0.0030 'International Tables Vol C Tables 4.2.6.8 and 6.1.1.4'
Pd Pd -1.0250 0.9880 'International Tables Vol C Tables 4.2.6.8 and 6.1.1.4'

loop_
_geom_angle_atom_site_label_1
_geom_angle_atom_site_label_2
_geom_angle_atom_site_label_3
_geom_angle
_geom_angle_site_symmetry_1
_geom_angle_site_symmetry_3
_geom_angle_publ_flag
N1 Pd1 N2 85.9 . . ?
N25 Pd1 N1 178.94(6) . . ?
N25 Pd1 N2 93.1 . . ?
N25 Pd1 N35 88.1 . . ?
N35 Pd1 N1 92.8 . . ?
N35 Pd1 N2 177.48(5) . . ?
N3 Pd2 N4 86.0(5) . . ?
N3 Pd2 N27 96.6(4) . . ?
N27 Pd2 N4 177.0(3) . . ?
N29 Pd2 N3 178.0(4) . . ?
N29 Pd2 N4 92.0(4) . . ?
N29 Pd2 N27 85.4 . . ?
N5 Pd3 N6 87.7 . . ?
N5 Pd3 N31 93.7 . . ?
N5 Pd3 N33 177.90(7) . . ?
N6 Pd3 N31 176.31(7) . . ?
N6 Pd3 N33 93.0 . . ?
N33 Pd3 N31 85.6 . . ?
N8 Pd4 N7 81.5 . . ?
N8 Pd4 N37 100.51(6) . . ?
N8 Pd4 N47 172.59(8) . . ?
N37 Pd4 N7 177.19(8) . . ?
N47 Pd4 N7 91.84(6) . . ?
N47 Pd4 N37 86.0 . . ?
N9 Pd5 N10 86.5 . . ?
N9 Pd5 N41 178.65(6) . . ?
N39 Pd5 N9 94.6 . . ?
N39 Pd5 N10 178.63(7) . . ?
N39 Pd5 N41 84.1 . . ?
N41 Pd5 N10 94.8 . . ?
N11 Pd6 N12 85.4 . . ?
N11 Pd6 N43 92.7 . . ?
N11 Pd6 N45 176.81(6) . . ?
N43 Pd6 N12 177.70(7) . . ?
N45 Pd6 N12 97.7 . . ?
N45 Pd6 N43 84.1 . . ?
N14 Pd7 N13 86.6 . . ?
N49 Pd7 N13 177.28(6) . . ?
N49 Pd7 N14 96.0 . . ?
N59 Pd7 N13 92.8 . . ?
N59 Pd7 N14 178.55(5) . . ?
N59 Pd7 N49 84.6 . . ?
N15 Pd8 N16 85.5 . . ?
N15 Pd8 N51 93.2 . . ?
N51 Pd8 N16 178.69(6) . . ?
N53 Pd8 N15 177.48(6) . . ?
N53 Pd8 N16 95.3 . . ?
N53 Pd8 N51 85.9 . . ?
N18 Pd9 N17 87.1 . . ?
N18 Pd9 N55 176.72(6) . . ?
N18 Pd9 N57 94.4 . . ?
N55 Pd9 N17 93.4 . . ?
N55 Pd9 N57 85.2 . . ?
N57 Pd9 N17 177.86(5) . . ?
N20 Pd10 N19 87.7 . . ?
N20 Pd10 N61 94.5 . . ?
N61 Pd10 N19 177.76(6) . . ?
N71 Pd10 N19 91.8 . . ?
N71 Pd10 N20 179.09(7) . . ?
N71 Pd10 N61 86.0 . . ?
N21 Pd11 N65 177.83(5) . . ?
N22 Pd11 N21 86.3 . . ?
N22 Pd11 N65 95.1 . . ?
N63 Pd11 N21 91.6 . . ?
N63 Pd11 N22 177.91(6) . . ?
N63 Pd11 N65 87.0 . . ?
N23 Pd12 N24 87.0 . . ?
N67 Pd12 N23 93.0 . . ?
N67 Pd12 N24 178.66(5) . . ?
N67 Pd12 N69 85.2 . . ?
N69 Pd12 N23 177.2 . . ?
N69 Pd12 N24 94.7 . . ?
C11 N3 Pd2 108.1(11) . . ?
C11 N3 C17 112.0(13) . . ?
C17 N3 Pd2 111.2(8) . . ?
C18 N3 Pd2 104.4(9) . . ?
C18 N3 C11 111.4(12) . . ?
C18 N3 C17 109.5(14) . . ?
C16 N4 Pd2 113.4(11) . . ?
C16 N4 C19 105.2(11) . . ?
C19 N4 Pd2 107.9(8) . . ?
C2AA N4 Pd2 103.9(9) . . ?
C2AA N4 C16 97.1(11) . . ?
C2AA N4 C19 129.0(14) . . ?
N3 C11 C12 114.7(15) . . ?
N3 C11 C16 116.2(13) . . ?
C16 C11 C12 120.5(13) . . ?
C13 C12 C11 107.0(15) . . ?
C12 C13 C0AA 124.4(19) . . ?
C16 C15 C0AA 109.2(16) . . ?
N4 C16 C11 107.5(12) . . ?
N4 C16 C15 116.2(16) . . ?
C15 C16 C11 125.5(15) . . ?
C1 N1 Pd1 103.3 . . ?
C7 N1 Pd1 109.4 . . ?
C7 N1 C1 120.8 . . ?
C8 N1 Pd1 112.1 . . ?
C8 N1 C1 105.2 . . ?
C8 N1 C7 106.1 . . ?
C6 N2 Pd1 105.5 . . ?
C6 N2 C9 112.3 . . ?
C6 N2 C10 109.3 . . ?
C9 N2 Pd1 107.2 . . ?
C9 N2 C10 109.6 . . ?
C10 N2 Pd1 113.0 . . ?
N1 C1 C2 110.2 . . ?
N1 C1 C6 103.1 . . ?
C6 C1 C2 107.6 . . ?
C3 C2 C1 107.6 . . ?
C2 C3 C4 111.8 . . ?
C3 C4 C5 107.7 . . ?
C6 C5 C4 114.5 . . ?
N2 C6 C1 110.3 . . ?
N2 C6 C5 110.3 . . ?
C1 C6 C5 104.8 . . ?
C21 N5 Pd3 106.5 . . ?
C27 N5 Pd3 108.3 . . ?
C27 N5 C21 111.0 . . ?
C27 N5 C28 108.0 . . ?
C28 N5 Pd3 111.7 . . ?
C28 N5 C21 111.3 . . ?
C26 N6 Pd3 109.9 . . ?
C26 N6 C29 104.6 . . ?
C26 N6 C30 107.1 . . ?
C29 N6 Pd3 114.3 . . ?
C29 N6 C30 114.4 . . ?
C30 N6 Pd3 106.3 . . ?
C22 C21 N5 112.6 . . ?
C26 C21 N5 105.5 . . ?
C26 C21 C22 111.5 . . ?
C23 C22 C21 114.2 . . ?
C22 C23 C24 108.4 . . ?
C25 C24 C23 110.1 . . ?
C24 C25 C26 111.4 . . ?
N6 C26 C21 107.1 . . ?
N6 C26 C25 116.1 . . ?
C21 C26 C25 108.2 . . ?
C36 N7 Pd4 110.0 . . ?
C36 N7 C39 108.0 . . ?
C36 N7 C40 111.5 . . ?
C39 N7 Pd4 118.9 . . ?
C40 N7 Pd4 105.0 . . ?
C40 N7 C39 103.2 . . ?
C31 N8 Pd4 109.0 . . ?
C37 N8 Pd4 105.7 . . ?
C37 N8 C31 119.1 . . ?
C38 N8 Pd4 107.6 . . ?
C38 N8 C31 119.2 . . ?
C38 N8 C37 94.8 . . ?
N8 C31 C32 103.3 . . ?
C36 C31 N8 113.7 . . ?
C36 C31 C32 109.9 . . ?
C31 C32 C33 90.8 . . ?
C34 C33 C32 113.2 . . ?
C33 C34 C35 101.9 . . ?
C34 C35 C36 112.0 . . ?
N7 C36 C35 114.9 . . ?
C31 C36 N7 107.9 . . ?
C31 C36 C35 112.2 . . ?
N8 C37 C38 37.9 . . ?
N8 C38 C37 47.4 . . ?
C46 N9 Pd5 108.8 . . ?
C46 N9 C49 111.3 . . ?
C49 N9 Pd5 104.4 . . ?
C50 N9 Pd5 114.8 . . ?
C50 N9 C46 109.0 . . ?
C50 N9 C49 108.5 . . ?
C41 N10 Pd5 108.5 . . ?
C47 N10 Pd5 103.7 . . ?
C47 N10 C41 114.7 . . ?
C48 N10 Pd5 115.3 . . ?
C48 N10 C41 105.8 . . ?
C48 N10 C47 109.1 . . ?
C42 C41 N10 111.3 . . ?
C42 C41 C46 108.8 . . ?
C46 C41 N10 106.6 . . ?
C41 C42 C43 105.4 . . ?
C44 C43 C42 102.2 . . ?
C45 C44 C43 108.3 . . ?
C44 C45 C46 109.9 . . ?
N9 C46 C41 109.3 . . ?
N9 C46 C45 116.1 . . ?
C41 C46 C45 108.9 . . ?
C51 N11 Pd6 108.3 . . ?
C57 N11 Pd6 108.4 . . ?
C57 N11 C51 111.1 . . ?
C58 N11 Pd6 111.1 . . ?
C58 N11 C51 105.5 . . ?
C58 N11 C57 112.4 . . ?
C56 N12 Pd6 107.6 . . ?
C56 N12 C59 109.7 . . ?
C56 N12 C60 116.2 . . ?
C59 N12 Pd6 111.3 . . ?
C59 N12 C60 103.0 . . ?
C60 N12 Pd6 109.0 . . ?
N11 C51 C52 113.0 . . ?
C56 C51 N11 106.1 . . ?
C56 C51 C52 111.8 . . ?
C53 C52 C51 109.0 . . ?
C54 C53 C52 112.3 . . ?
C53 C54 C55 113.4 . . ?
C54 C55 C56 111.3 . . ?
N12 C56 C51 111.2 . . ?
N12 C56 C55 113.7 . . ?
C51 C56 C55 107.1 . . ?
C66 N13 Pd7 106.1 . . ?
C66 N13 C69 108.2 . . ?
C69 N13 Pd7 108.9 . . ?
C70 N13 Pd7 106.5 . . ?
C70 N13 C66 115.6 . . ?
C70 N13 C69 111.2 . . ?
C61 N14 Pd7 107.4 . . ?
C61 N14 C68 104.7 . . ?
C67 N14 Pd7 108.0 . . ?
C67 N14 C61 115.6 . . ?
C67 N14 C68 111.0 . . ?
C68 N14 Pd7 110.1 . . ?
N14 C61 C62 108.8 . . ?
C66 C61 N14 108.3 . . ?
C66 C61 C62 109.6 . . ?
C61 C62 C63 102.5 . . ?
C62 C63 C64 100.3 . . ?
C65 C64 C63 97.7 . . ?
C66 C65 C64 97.4 . . ?
N13 C66 C61 109.0 . . ?
N13 C66 C65 107.0 . . ?
C61 C66 C65 109.6 . . ?
C71 N15 Pd8 105.7 . . ?
C77 N15 Pd8 101.3 . . ?
C77 N15 C71 118.3 . . ?
C77 N15 C78 114.3 . . ?
C78 N15 Pd8 116.4 . . ?
C78 N15 C71 101.2 . . ?
C76 N16 Pd8 111.6 . . ?
C76 N16 C79 108.8 . . ?
C76 N16 C80 109.6 . . ?
C79 N16 Pd8 109.4 . . ?
C80 N16 Pd8 108.8 . . ?
C80 N16 C79 108.6 . . ?
C72 C71 N15 114.2 . . ?
C72 C71 C76 114.1 . . ?
C76 C71 N15 107.1 . . ?
C71 C72 C73 110.2 . . ?
C74 C73 C72 105.2 . . ?
C75 C74 C73 113.9 . . ?
C74 C75 C76 113.3 . . ?
N16 C76 C71 110.0 . . ?
N16 C76 C75 119.3 . . ?
C75 C76 C71 108.7 . . ?
C81 N17 Pd9 105.7 . . ?
C81 N17 C87 117.5 . . ?
C87 N17 Pd9 105.1 . . ?
C88 N17 Pd9 111.8 . . ?
C88 N17 C81 108.8 . . ?
C88 N17 C87 107.9 . . ?
C86 N18 Pd9 107.3 . . ?
C86 N18 C90 110.2 . . ?
C89 N18 Pd9 114.7 . . ?
C89 N18 C86 109.6 . . ?
C89 N18 C90 104.8 . . ?
C90 N18 Pd9 110.3 . . ?
N17 C81 C82 106.0 . . ?
N17 C81 C86 104.6 . . ?
C82 C81 C86 113.6 . . ?
C81 C82 C83 103.6 . . ?
C1AA C83 C82 92.0(4) . . ?
C86 C85 C1AA 105.4(5) . . ?
N18 C86 C81 108.0 . . ?
N18 C86 C85 116.2 . . ?
C85 C86 C81 104.5 . . ?
C91 N19 Pd10 105.9 . . ?
C91 N19 C97 110.8 . . ?
C97 N19 Pd10 105.3 . . ?
C98 N19 Pd10 110.7 . . ?
C98 N19 C91 109.4 . . ?
C98 N19 C97 114.4 . . ?
C96 N20 Pd10 105.3 . . ?
C99 N20 Pd10 115.4 . . ?
C99 N20 C96 107.2 . . ?
C100 N20 Pd10 103.8 . . ?
C100 N20 C96 114.5 . . ?
C100 N20 C99 110.8 . . ?
N19 C91 C92 106.0 . . ?
C96 C91 N19 109.4 . . ?
C96 C91 C92 110.4 . . ?
C93 C92 C91 107.9 . . ?
C94 C93 C92 111.7 . . ?
C93 C94 C95 112.3 . . ?
C96 C95 C94 107.7 . . ?
C91 C96 N20 110.3 . . ?
C91 C96 C95 109.9 . . ?
C95 C96 N20 115.3 . . ?
C101 N21 Pd11 105.9 . . ?
C107 N21 Pd11 107.4 . . ?
C107 N21 C101 115.7 . . ?
C107 N21 C108 107.6 . . ?
C108 N21 Pd11 113.5 . . ?
C108 N21 C101 107.1 . . ?
C106 N22 Pd11 109.0 . . ?
C106 N22 C109 108.3 . . ?
C106 N22 C110 112.0 . . ?
C109 N22 Pd11 115.3 . . ?
C109 N22 C110 104.3 . . ?
C110 N22 Pd11 108.0 . . ?
N21 C101 C106 107.3 . . ?
C102 C101 N21 112.8 . . ?
C102 C101 C106 109.3 . . ?
C103 C102 C101 116.9 . . ?
C102 C103 C104 108.6 . . ?
C105 C104 C103 109.9 . . ?
C106 C105 C104 111.7 . . ?
N22 C106 C101 107.2 . . ?
N22 C106 C105 117.7 . . ?
C105 C106 C101 111.1 . . ?
C111 N23 Pd12 108.3 . . ?
C117 N23 Pd12 110.3 . . ?
C117 N23 C111 112.2 . . ?
C117 N23 C118 107.8 . . ?
C118 N23 Pd12 110.8 . . ?
C118 N23 C111 107.5 . . ?
C116 N24 Pd12 105.5 . . ?
C116 N24 C120 111.8 . . ?
C119 N24 Pd12 113.1 . . ?
C119 N24 C116 110.9 . . ?
C119 N24 C120 109.6 . . ?
C120 N24 Pd12 105.7 . . ?
C112 C111 N23 114.3 . . ?
C116 C111 N23 107.2 . . ?
C116 C111 C112 115.4 . . ?
C113 C112 C111 108.6 . . ?
C114 C113 C112 116.1 . . ?
C116 C115 C114 111.5 . . ?
N24 C116 C115 114.4 . . ?
C111 C116 N24 114.0 . . ?
C111 C116 C115 105.9 . . ?
N26 N25 Pd1 115.0 . . ?
N26 N25 C121 107.3 . . ?
C121 N25 Pd1 136.4 . . ?
N27 N26 N25 105.8 . . ?
N26 N27 Pd2 123.4 . . ?
N26 N27 N28 113.8 . . ?
N28 N27 Pd2 122.4 . . ?
N27 N28 C121 102.4 . . ?
N30 N29 Pd2 120.3 . . ?
C129 N29 Pd2 132.5 . . ?
C129 N29 N30 106.7 . . ?
N31 N30 N29 108.8 . . ?
N30 N31 Pd3 121.7 . . ?
N30 N31 N32 114.4 . . ?
N32 N31 Pd3 122.5 . . ?
N31 N32 C129 103.4 . . ?
N34 N33 Pd3 117.7 . . ?
N34 N33 C137 107.2 . . ?
C137 N33 Pd3 134.3 . . ?
N33 N34 N35 107.2 . . ?
N34 N35 Pd1 122.0 . . ?
N34 N35 N36 112.3 . . ?
N36 N35 Pd1 124.0 . . ?
N35 N36 C137 103.6 . . ?
N38 N37 Pd4 118.7 . . ?
C136 N37 Pd4 132.2 . . ?
C136 N37 N38 107.8 . . ?
N37 N38 N39 106.2 . . ?
N38 N39 Pd5 122.4 . . ?
N40 N39 Pd5 127.8 . . ?
N40 N39 N38 109.5 . . ?
N39 N40 C136 106.1 . . ?
N42 N41 Pd5 119.1 . . ?
N42 N41 C145 104.9 . . ?
C145 N41 Pd5 134.8 . . ?
N43 N42 N41 106.9 . . ?
N42 N43 Pd6 125.6 . . ?
N42 N43 N44 112.7 . . ?
N44 N43 Pd6 121.3 . . ?
C145 N44 N43 103.0 . . ?
N46 N45 Pd6 118.4 . . ?
C168 N45 Pd6 133.2 . . ?
C168 N45 N46 107.6 . . ?
N47 N46 N45 106.9 . . ?
N46 N47 Pd4 124.6 . . ?
N46 N47 N48 112.5 . . ?
N48 N47 Pd4 121.7 . . ?
N47 N48 C168 104.1 . . ?
N50 N49 Pd7 118.4 . . ?
C144 N49 Pd7 135.2 . . ?
C144 N49 N50 105.5 . . ?
N51 N50 N49 105.0 . . ?
N50 N51 Pd8 122.1 . . ?
N50 N51 N52 113.7 . . ?
N52 N51 Pd8 123.4 . . ?
C144 N52 N51 102.2 . . ?
N54 N53 Pd8 117.0 . . ?
C161 N53 Pd8 136.3 . . ?
C161 N53 N54 106.3 . . ?
N55 N54 N53 105.4 . . ?
N54 N55 Pd9 119.1 . . ?
N56 N55 Pd9 126.0 . . ?
N56 N55 N54 113.9 . . ?
N55 N56 C161 104.3 . . ?
N58 N57 Pd9 116.8 . . ?
C160 N57 Pd9 134.8 . . ?
C160 N57 N58 107.1 . . ?
N59 N58 N57 105.2 . . ?
N58 N59 Pd7 124.2 . . ?
N58 N59 N60 113.2 . . ?
N60 N59 Pd7 122.3 . . ?
N59 N60 C160 102.7 . . ?
N62 N61 Pd10 116.9 . . ?
N62 N61 C128 106.1 . . ?
C128 N61 Pd10 135.0 . . ?
N63 N62 N61 105.3 . . ?
N62 N63 Pd11 123.7 . . ?
N64 N63 Pd11 123.6 . . ?
N64 N63 N62 112.2 . . ?
C128 N64 N63 104.4 . . ?
N66 N65 Pd11 117.8 . . ?
N66 N65 C153 108.7 . . ?
C153 N65 Pd11 131.5 . . ?
N65 N66 N67 105.3 . . ?
N66 N67 Pd12 127.7 . . ?
N66 N67 N68 110.7 . . ?
N68 N67 Pd12 121.0 . . ?
C153 N68 N67 104.6 . . ?
N70 N69 Pd12 119.5 . . ?
C152 N69 Pd12 134.6 . . ?
C152 N69 N70 105.4 . . ?
N71 N70 N69 104.4 . . ?
N70 N71 Pd10 123.2 . . ?
N70 N71 N72 113.8 . . ?
N72 N71 Pd10 121.6 . . ?
C152 N72 N71 104.4 . . ?
N25 C121 C122 123.6 . . ?
N28 C121 N25 110.5 . . ?
N28 C121 C122 125.8 . . ?
C123 C122 C121 121.3 . . ?
C123 C122 C127 121.7 . . ?
C127 C122 C121 117.0 . . ?
C124 C123 C122 118.2 . . ?
C123 C124 C125 122.1 . . ?
C124 C125 C126 119.3 . . ?
C124 C125 C128 120.6 . . ?
C126 C125 C128 120.0 . . ?
C127 C126 C125 119.9 . . ?
C126 C127 C122 118.5 . . ?
N61 C128 C125 125.7 . . ?
N64 C128 N61 111.8 . . ?
N64 C128 C125 122.0 . . ?
N29 C129 N32 106.6 . . ?
C130 C129 N29 130.0 . . ?
C130 C129 N32 123.4 . . ?
C129 C130 C131 122.1 . . ?
C129 C130 C135 118.5 . . ?
C135 C130 C131 119.4 . . ?
C132 C131 C130 124.7 . . ?
C131 C132 C133 119.0 . . ?
C134 C133 C132 120.4 . . ?
C134 C133 C136 119.4 . . ?
C136 C133 C132 120.3 . . ?
C133 C134 C135 120.7 . . ?
C130 C135 C134 115.2 . . ?
N37 C136 N40 110.1 . . ?
N37 C136 C133 127.8 . . ?
N40 C136 C133 121.7 . . ?
N33 C137 C138 125.5 . . ?
N36 C137 N33 109.6 . . ?
N36 C137 C138 124.8 . . ?
C139 C138 C137 118.7 . . ?
C139 C138 C143 121.4 . . ?
C143 C138 C137 119.9 . . ?
C138 C139 C140 118.5 . . ?
C141 C140 C139 118.6 . . ?
C140 C141 C144 115.6 . . ?
C142 C141 C140 120.4 . . ?
C142 C141 C144 123.9 . . ?
C143 C142 C141 118.1 . . ?
C138 C143 C142 123.0 . . ?
N49 C144 C141 124.0 . . ?
N52 C144 N49 113.6 . . ?
N52 C144 C141 122.4 . . ?
N41 C145 C146 125.4 . . ?
N44 C145 N41 112.4 . . ?
N44 C145 C146 122.1 . . ?
C147 C146 C145 122.2 . . ?
C147 C146 C151 121.1 . . ?
C151 C146 C145 116.6 . . ?
C146 C147 C148 121.6 . . ?
C149 C148 C147 118.0 . . ?
C148 C149 C150 121.0 . . ?
C148 C149 C152 117.4 . . ?
C152 C149 C150 121.7 . . ?
C151 C150 C149 117.1 . . ?
C146 C151 C150 121.1 . . ?
N69 C152 C149 124.2 . . ?
N72 C152 N69 112.0 . . ?
N72 C152 C149 123.8 . . ?
N65 C153 C154 126.2 . . ?
N68 C153 N65 110.5 . . ?
N68 C153 C154 123.3 . . ?
C155 C154 C153 116.3 . . ?
C159 C154 C153 124.4 . . ?
C159 C154 C155 119.2 . . ?
C156 C155 C154 119.8 . . ?
C155 C156 C157 120.1 . . ?
C156 C157 C160 120.2 . . ?
C158 C157 C156 120.6 . . ?
C158 C157 C160 119.2 . . ?
C157 C158 C159 120.8 . . ?
C154 C159 C158 119.4 . . ?
N57 C160 N60 111.8 . . ?
N57 C160 C157 127.9 . . ?
N60 C160 C157 120.2 . . ?
N53 C161 C162 125.3 . . ?
N56 C161 N53 110.1 . . ?
N56 C161 C162 124.5 . . ?
C161 C162 C163 121.2 . . ?
C167 C162 C161 119.0 . . ?
C167 C162 C163 119.8 . . ?
C164 C163 C162 120.0 . . ?
C163 C164 C165 118.5 . . ?
C164 C165 C168 117.0 . . ?
C166 C165 C164 123.4 . . ?
C166 C165 C168 119.6 . . ?
C165 C166 C167 119.2 . . ?
C162 C167 C166 118.7 . . ?
N45 C168 N48 108.8 . . ?
N45 C168 C165 129.1 . . ?
N48 C168 C165 121.7 . . ?
C113 C114 C115 106.1 . . ?
C15 C0AA C13 113.3(14) . . ?
C85 C1AA C83 97.8(8) . . ?

loop_
_geom_bond_atom_site_label_1
_geom_bond_atom_site_label_2
_geom_bond_distance
_geom_bond_site_symmetry_2
_geom_bond_publ_flag
Pd1 N1 2.0166(11) . ?
Pd1 N2 2.0645(12) . ?
Pd1 N25 2.0164(11) . ?
Pd1 N35 2.0155(12) . ?
Pd2 N3 2.010(12) . ?
Pd2 N4 2.061(12) . ?
Pd2 N27 2.0590(14) . ?
Pd2 N29 1.9915(14) . ?
Pd3 N5 1.9879(12) . ?
Pd3 N6 2.0063(11) . ?
Pd3 N31 2.0593(11) . ?
Pd3 N33 2.0298(12) . ?
Pd4 N7 2.0927(13) . ?
Pd4 N8 1.9969(12) . ?
Pd4 N37 2.0257(13) . ?
Pd4 N47 2.0211(13) . ?
Pd5 N9 2.0095(10) . ?
Pd5 N10 2.0274(11) . ?
Pd5 N39 1.9893(11) . ?
Pd5 N41 2.0131(11) . ?
Pd6 N11 1.9948(12) . ?
Pd6 N12 2.0447(11) . ?
Pd6 N43 2.0356(11) . ?
Pd6 N45 2.0304(12) . ?
Pd7 N13 2.0490(11) . ?
Pd7 N14 2.0405 . ?
Pd7 N49 2.0306(11) . ?
Pd7 N59 2.0107 . ?
Pd8 N15 2.0280(11) . ?
Pd8 N16 2.0534(11) . ?
Pd8 N51 2.0390(11) . ?
Pd8 N53 2.0283(11) . ?
Pd9 N17 2.0612 . ?
Pd9 N18 1.9946(11) . ?
Pd9 N55 2.0222(11) . ?
Pd9 N57 2.0253 . ?
Pd10 N19 2.0724(11) . ?
Pd10 N20 2.0357 . ?
Pd10 N61 2.0381(11) . ?
Pd10 N71 2.0155 . ?
Pd11 N21 2.0523 . ?
Pd11 N22 2.0194(11) . ?
Pd11 N63 2.0046(11) . ?
Pd11 N65 2.0568 . ?
Pd12 N23 2.0379 . ?
Pd12 N24 2.0607 . ?
Pd12 N67 1.9939 . ?
Pd12 N69 2.0131 . ?
N3 C11 1.438(18) . ?
N3 C17 1.66(2) . ?
N3 C18 1.382(17) . ?
N4 C16 1.430(16) . ?
N4 C19 1.589(18) . ?
N4 C2AA 1.318(15) . ?
C11 C12 1.629(17) . ?
C11 C16 1.61(2) . ?
C12 C13 1.60(2) . ?
C13 C0AA 1.73(3) . ?
C15 C16 1.47(2) . ?
C15 C0AA 1.73(2) . ?
N1 C1 1.5115 . ?
N1 C7 1.4800 . ?
N1 C8 1.4783 . ?
N2 C6 1.3634 . ?
N2 C9 1.4139 . ?
N2 C10 1.4740 . ?
C1 C2 1.7452 . ?
C1 C6 1.5585 . ?
C2 C3 1.4573 . ?
C3 C4 1.5826 . ?
C4 C5 1.6493 . ?
C5 C6 1.5882 . ?
N5 C21 1.6180 . ?
N5 C27 1.5157 . ?
N5 C28 1.5570 . ?
N6 C26 1.5081 . ?
N6 C29 1.5147 . ?
N6 C30 1.5648 . ?
C21 C22 1.5894 . ?
C21 C26 1.5561 . ?
C22 C23 1.4141 . ?
C23 C24 1.8367 . ?
C24 C25 1.4381 . ?
C25 C26 1.5714 . ?
N7 C36 1.5160 . ?
N7 C39 1.5823 . ?
N7 C40 1.5596 . ?
N8 C31 1.5418 . ?
N8 C37 1.4850 . ?
N8 C38 1.2396 . ?
C31 C32 1.6745 . ?
C31 C36 1.3249 . ?
C32 C33 1.8142 . ?
C33 C34 1.4131 . ?
C34 C35 1.4596 . ?
C35 C36 1.5498 . ?
C37 C38 2.0119 . ?
N9 C46 1.5174 . ?
N9 C49 1.5824 . ?
N9 C50 1.4381 . ?
N10 C41 1.5548 . ?
N10 C47 1.5302 . ?
N10 C48 1.4759 . ?
C41 C42 1.5254 . ?
C41 C46 1.5341 . ?
C42 C43 1.6710 . ?
C43 C44 1.5798 . ?
C44 C45 1.5388 . ?
C45 C46 1.5651 . ?
N11 C51 1.5621 . ?
N11 C57 1.5520 . ?
N11 C58 1.4929 . ?
N12 C56 1.4452 . ?
N12 C59 1.5090 . ?
N12 C60 1.5484 . ?
C51 C52 1.5784 . ?
C51 C56 1.4862 . ?
C52 C53 1.5301 . ?
C53 C54 1.5039 . ?
C54 C55 1.5177 . ?
C55 C56 1.6247 . ?
N13 C66 1.5199 . ?
N13 C69 1.5502 . ?
N13 C70 1.4142 . ?
N14 C61 1.5216 . ?
N14 C67 1.4430 . ?
N14 C68 1.5766 . ?
C61 C62 1.5561 . ?
C61 C66 1.5202 . ?
C62 C63 1.7035 . ?
C63 C64 1.7538 . ?
C64 C65 1.7143 . ?
C65 C66 1.6292 . ?
N15 C71 1.5818 . ?
N15 C77 1.3600 . ?
N15 C78 1.4902 . ?
N16 C76 1.4035 . ?
N16 C79 1.5534 . ?
N16 C80 1.4872 . ?
C71 C72 1.5187 . ?
C71 C76 1.5557 . ?
C72 C73 1.6259 . ?
C73 C74 1.4915 . ?
C74 C75 1.4782 . ?
C75 C76 1.5087 . ?
N17 C81 1.5241 . ?
N17 C87 1.5803 . ?
N17 C88 1.4661 . ?
N18 C86 1.5380 . ?
N18 C89 1.5191 . ?
N18 C90 1.5546 . ?
C81 C82 1.5355 . ?
C81 C86 1.5586 . ?
C82 C83 1.7667 . ?
C83 C1AA 1.778(16) . ?
C85 C86 1.5414 . ?
C85 C1AA 1.651(12) . ?
N19 C91 1.5828 . ?
N19 C97 1.6313 . ?
N19 C98 1.4476 . ?
N20 C96 1.5794 . ?
N20 C99 1.4776 . ?
N20 C100 1.4161 . ?
C91 C92 1.5940 . ?
C91 C96 1.4581 . ?
C92 C93 1.5778 . ?
C93 C94 1.4557 . ?
C94 C95 1.6014 . ?
C95 C96 1.5677 . ?
N21 C101 1.5338 . ?
N21 C107 1.4557 . ?
N21 C108 1.4697 . ?
N22 C106 1.4975 . ?
N22 C109 1.5312 . ?
N22 C110 1.5455 . ?
C101 C102 1.5326 . ?
C101 C106 1.5504 . ?
C102 C103 1.4853 . ?
C103 C104 1.5922 . ?
C104 C105 1.5623 . ?
C105 C106 1.5308 . ?
N23 C111 1.5559 . ?
N23 C117 1.4650 . ?
N23 C118 1.5189 . ?
N24 C116 1.4992 . ?
N24 C119 1.4397 . ?
N24 C120 1.5046 . ?
C111 C112 1.5308 . ?
C111 C116 1.4978 . ?
C112 C113 1.5171 . ?
C113 C114 1.4546 . ?
C115 C116 1.5638 . ?
C115 C114 1.5897 . ?
N25 N26 1.3284 . ?
N25 C121 1.3620 . ?
N26 N27 1.3267 . ?
N27 N28 1.3371 . ?
N28 C121 1.3519 . ?
N29 N30 1.3685 . ?
N29 C129 1.3565 . ?
N30 N31 1.2470 . ?
N31 N32 1.3221 . ?
N32 C129 1.4345 . ?
N33 N34 1.3183 . ?
N33 C137 1.3672 . ?
N34 N35 1.3240 . ?
N35 N36 1.3386 . ?
N36 C137 1.3531 . ?
N37 N38 1.3481 . ?
N37 C136 1.3310 . ?
N38 N39 1.3655 . ?
N39 N40 1.3359 . ?
N40 C136 1.3396 . ?
N41 N42 1.3229 . ?
N41 C145 1.3533 . ?
N42 N43 1.3169 . ?
N43 N44 1.3179 . ?
N44 C145 1.3077 . ?
N45 N46 1.3435 . ?
N45 C168 1.3200 . ?
N46 N47 1.3038 . ?
N47 N48 1.3075 . ?
N48 C168 1.3815 . ?
N49 N50 1.3665 . ?
N49 C144 1.3427 . ?
N50 N51 1.3255 . ?
N51 N52 1.3455 . ?
N52 C144 1.3123 . ?
N53 N54 1.3640 . ?
N53 C161 1.3476 . ?
N54 N55 1.3079 . ?
N55 N56 1.3052 . ?
N56 C161 1.3413 . ?
N57 N58 1.3725 . ?
N57 C160 1.3067 . ?
N58 N59 1.3095 . ?
N59 N60 1.3402 . ?
N60 C160 1.3482 . ?
N61 N62 1.3519 . ?
N61 C128 1.3567 . ?
N62 N63 1.3374 . ?
N63 N64 1.3363 . ?
N64 C128 1.3010 . ?
N65 N66 1.3332 . ?
N65 C153 1.3685 . ?
N66 N67 1.3697 . ?
N67 N68 1.3767 . ?
N68 C153 1.3192 . ?
N69 N70 1.4207 . ?
N69 C152 1.3816 . ?
N70 N71 1.3214 . ?
N71 N72 1.3674 . ?
N72 C152 1.3093 . ?
C121 C122 1.4500 . ?
C122 C123 1.3727 . ?
C122 C127 1.4234 . ?
C123 C124 1.3707 . ?
C124 C125 1.3775 . ?
C125 C126 1.4133 . ?
C125 C128 1.5028 . ?
C126 C127 1.3665 . ?
C129 C130 1.3483 . ?
C130 C131 1.4890 . ?
C130 C135 1.4686 . ?
C131 C132 1.2982 . ?
C132 C133 1.5091 . ?
C133 C134 1.4187 . ?
C133 C136 1.4303 . ?
C134 C135 1.5215 . ?
C137 C138 1.4958 . ?
C138 C139 1.3494 . ?
C138 C143 1.3569 . ?
C139 C140 1.4266 . ?
C140 C141 1.4260 . ?
C141 C142 1.3737 . ?
C141 C144 1.4980 . ?
C142 C143 1.3645 . ?
C145 C146 1.5320 . ?
C146 C147 1.3370 . ?
C146 C151 1.3735 . ?
C147 C148 1.4045 . ?
C148 C149 1.3767 . ?
C149 C150 1.4433 . ?
C149 C152 1.4356 . ?
C150 C151 1.3833 . ?
C153 C154 1.4715 . ?
C154 C155 1.4276 . ?
C154 C159 1.3711 . ?
C155 C156 1.3575 . ?
C156 C157 1.3870 . ?
C157 C158 1.3507 . ?
C157 C160 1.5025 . ?
C158 C159 1.3971 . ?
C161 C162 1.4365 . ?
C162 C163 1.4542 . ?
C162 C167 1.3936 . ?
C163 C164 1.3897 . ?
C164 C165 1.3952 . ?
C165 C166 1.3655 . ?
C165 C168 1.4739 . ?
C166 C167 1.4491 . ?

loop_
_smtbx_masks_void_nr
_smtbx_masks_void_average_x
_smtbx_masks_void_average_y
_smtbx_masks_void_average_z
_smtbx_masks_void_volume
_smtbx_masks_void_count_electrons
_smtbx_masks_void_content
1 -0.400 -0.109 -0.591 15008.8 4700.1 ?
